data_4303023
loop_
_publ_author_name
'Maryline Beyler'
'Val\'erie Heitz'
'Jean-Pierre Sauvage'
'Barbara Ventura'
'Lucia Flamigni'
'Kari Rissanen'

_publ_section_title
;
Three-Component Noncovalent Assembly Consisting of a Central
Tetrakis-4-pyridyl Porphyrin and Two Lateral Gable-Like Bis-Zn Porphyrins
;
_journal_name_full 'Inorganic Chemistry'
_journal_page_first 8263
_journal_page_last 8270
_journal_paper_doi 10.1021/ic900887q
_journal_volume 48
_journal_year 2009
_chemical_compound_source 'synthesis as described'
_chemical_formula_moiety 'C382 H386 Cl24 N28 O2 Zn4'
_chemical_formula_sum 'C382 H386 Cl24 N28 O2 Zn4'
_chemical_formula_weight 6513.57
_chemical_name_systematic
;
 ?
;
_space_group_IT_number 12
_symmetry_cell_setting monoclinic
_symmetry_Int_Tables_number 12
_symmetry_space_group_name_Hall '-C 2y'
_symmetry_space_group_name_H-M 'C 1 2/m 1'
_atom_sites_solution_hydrogens geom
_atom_sites_solution_primary direct
_atom_sites_solution_secondary difmap
_audit_creation_date 2009-02-04T12:51:36-00:00
_audit_creation_method 'WinGX routine CIF_UPDATE'
_cell_angle_alpha 90
_cell_angle_beta 93.049(4)
_cell_angle_gamma 90
_cell_formula_units_Z 2
_cell_length_a 43.4560(8)
_cell_length_b 32.7340(6)
_cell_length_c 16.2330(5)
_cell_measurement_reflns_used 318866
_cell_measurement_temperature 123.0(1)
_cell_measurement_theta_max 26.022
_cell_measurement_theta_min 0.407
_cell_measurement_wavelength 0.71073
_cell_volume 23058.6(9)
_computing_cell_refinement 'HKL Scalepack (Otwinowski & Minor 1997)'
_computing_data_collection 'Collect (Bruker AXS BV, 1997-2004)'
_computing_data_reduction 'HKL Denzo and Scalepack (Otwinowski & Minor 1997)'
_computing_molecular_graphics 'Ortep-3 for Windows (Farrugia, 1997)'
_computing_publication_material 'WinGX publication routines (Farrugia, 1999)'
_computing_structure_refinement 'SHELXL-97 (Sheldrick, 1997)'
_computing_structure_solution 'SHELXS-86 (Sheldrick, 1986)'
_diffrn_ambient_temperature 123.0(1)
_diffrn_detector 'CCD plate'
_diffrn_detector_area_resol_mean 9
_diffrn_measured_fraction_theta_full 0.975
_diffrn_measured_fraction_theta_max 0.975
_diffrn_measurement_device '95mm CCD camera on \k-goniostat'
_diffrn_measurement_device_type KappaCCD
_diffrn_measurement_method 'CCD rotation images, thick slices'
_diffrn_orient_matrix_type 'by Bruker AXS Collect from scalepack cell'
_diffrn_orient_matrix_UB_11 -0.611074E-1
_diffrn_orient_matrix_UB_12 -0.30913E-2
_diffrn_orient_matrix_UB_13 -0.506E-3
_diffrn_orient_matrix_UB_21 0.51886E-2
_diffrn_orient_matrix_UB_22 -0.366426E-1
_diffrn_orient_matrix_UB_23 0.204669E-1
_diffrn_orient_matrix_UB_31 -0.66754E-2
_diffrn_orient_matrix_UB_32 0.107234E-1
_diffrn_orient_matrix_UB_33 0.32284E-1
_diffrn_radiation_monochromator graphite
_diffrn_radiation_probe x-ray
_diffrn_radiation_type MoK\a
_diffrn_radiation_wavelength 0.71073
_diffrn_reflns_av_R_equivalents 0.0695
_diffrn_reflns_av_unetI/netI 0.0738
_diffrn_reflns_limit_h_max 49
_diffrn_reflns_limit_h_min -51
_diffrn_reflns_limit_k_max 38
_diffrn_reflns_limit_k_min -38
_diffrn_reflns_limit_l_max 19
_diffrn_reflns_limit_l_min -17
_diffrn_reflns_number 52057
_diffrn_reflns_theta_full 25
_diffrn_reflns_theta_max 25
_diffrn_reflns_theta_min 1.46
_diffrn_source 'Enraf Nonius FR590'
_exptl_absorpt_coefficient_mu 0.39
_exptl_absorpt_correction_type none
_exptl_crystal_colour Red
_exptl_crystal_density_diffrn 0.938
_exptl_crystal_density_method 'not measured'
_exptl_crystal_description prism
_exptl_crystal_F_000 6836
_exptl_crystal_size_max 0.4
_exptl_crystal_size_mid 0.3
_exptl_crystal_size_min 0.3
_refine_diff_density_max 3.276
_refine_diff_density_min -0.587
_refine_diff_density_rms 0.118
_refine_ls_extinction_method none
_refine_ls_goodness_of_fit_ref 1.263
_refine_ls_hydrogen_treatment constr
_refine_ls_matrix_type full
_refine_ls_number_parameters 971
_refine_ls_number_reflns 20180
_refine_ls_number_restraints 7
_refine_ls_restrained_S_all 1.266
_refine_ls_R_factor_all 0.1623
_refine_ls_R_factor_gt 0.1257
_refine_ls_shift/su_max 0.001
_refine_ls_shift/su_mean 0
_refine_ls_structure_factor_coef Fsqd
_refine_ls_weighting_details 'calc w=1/[\s^2^(Fo^2^)+(0.2000P)^2^+0.0000P] where P=(Fo^2^+2Fc^2^)/3'
_refine_ls_weighting_scheme calc
_refine_ls_wR_factor_gt 0.34
_refine_ls_wR_factor_ref 0.3632
_reflns_number_gt 12587
_reflns_number_total 20180
_reflns_threshold_expression >2sigma(I)
_cod_data_source_file ic900887q_si_002.cif
_cod_data_source_block Cu4_Phenporphy
_cod_original_sg_symbol_H-M 'C 2/m'
_cod_database_code 4303023

loop_
_symmetry_equiv_pos_as_xyz
'x, y, z'
'-x, y, -z'
'x+1/2, y+1/2, z'
'-x+1/2, y+1/2, -z'
'-x, -y, -z'
'x, -y, z'
'-x+1/2, -y+1/2, -z'
'x+1/2, -y+1/2, z'

loop_
_atom_site_label
_atom_site_type_symbol
_atom_site_fract_x
_atom_site_fract_y
_atom_site_fract_z
_atom_site_U_iso_or_equiv
_atom_site_adp_type
_atom_site_occupancy
_atom_site_symmetry_multiplicity
_atom_site_calc_flag
_atom_site_refinement_flags
_atom_site_disorder_assembly
_atom_site_disorder_group
Zn1 Zn 0.651816(15) 0.217302(16) 0.39790(4) 0.0389(2) Uani 1 1 d . B .
Cl1 Cl 0.68189(8) 0.30778(16) 0.1346(2) 0.1794(17) Uani 1 1 d . . .
Cl2 Cl 0.69635(10) 0.32413(16) 0.3046(3) 0.213(2) Uani 1 1 d . . .
Cl3 Cl 0.72655(7) 0.25972(8) 0.22576(16) 0.1127(9) Uani 1 1 d . . .
Cl5 Cl 0.72414(10) 0 0.6358(2) 0.1233(13) Uani 1 2 d SD . .
Cl6 Cl 0.68740(15) 0.0187(2) 0.7756(4) 0.151(3) Uani 0.5 1 d PD . 1
Cl7 Cl 0.72125(19) -0.0556(2) 0.7612(6) 0.197(4) Uani 0.5 1 d PD . 2
Cl8 Cl 0.79733(6) 0.04381(6) 0.35880(14) 0.0957(7) Uani 1 1 d . . .
Cl9 Cl 0.74767(7) 0 0.4270(2) 0.0988(10) Uani 1 2 d S . .
N1 N 0.68426(11) 0.18263(13) 0.3400(3) 0.0431(11) Uani 1 1 d . . .
N11 N 0.68008(11) 0.21531(13) 0.5068(3) 0.0440(11) Uani 1 1 d . . .
N17 N 0.62743(11) 0.26537(13) 0.4481(3) 0.0458(11) Uani 1 1 d . . .
N23 N 0.63270(11) 0.23314(12) 0.2816(3) 0.0415(11) Uani 1 1 d . . .
N32 N 0.83111(12) 0.04271(14) 0.5640(3) 0.0590(14) Uani 1 1 d . . .
N80 N 0.62032(10) 0.16859(11) 0.4203(3) 0.0375(10) Uani 1 1 d . . .
N91 N 0.5 0.06248(16) 0.5 0.0508(18) Uani 1 2 d S . .
N92 N 0.54572(14) 0 0.4707(4) 0.0437(16) Uani 1 2 d S . .
H92 H 0.5263 0 0.4833 0.052 Uiso 1 2 calc SR . .
C2 C 0.68163(13) 0.16925(17) 0.2620(3) 0.0448(13) Uani 1 1 d . . .
C3 C 0.70633(16) 0.14059(19) 0.2473(4) 0.0604(17) Uani 1 1 d . . .
H3 H 0.7099 0.1267 0.1973 0.072 Uiso 1 1 calc R . .
C4 C 0.72295(16) 0.1379(2) 0.3187(4) 0.0608(17) Uani 1 1 d . . .
H4 H 0.7408 0.1215 0.3287 0.073 Uiso 1 1 calc R . .
C5 C 0.70918(14) 0.16400(17) 0.3778(4) 0.0499(15) Uani 1 1 d . . .
C6 C 0.71989(15) 0.16928(18) 0.4606(3) 0.0521(15) Uani 1 1 d . . .
C7 C 0.70619(14) 0.19320(17) 0.5191(4) 0.0512(15) Uani 1 1 d . . .
C8 C 0.71720(17) 0.1982(2) 0.6027(4) 0.0644(18) Uani 1 1 d . . .
H8 H 0.7353 0.1862 0.6274 0.077 Uiso 1 1 calc R . .
C9 C 0.69758(17) 0.2228(2) 0.6406(4) 0.0612(17) Uani 1 1 d . . .
H9 H 0.6992 0.2312 0.6966 0.073 Uiso 1 1 calc R . .
C10 C 0.67375(15) 0.23382(16) 0.5805(3) 0.0480(15) Uani 1 1 d . . .
C12 C 0.64966(13) 0.26039(16) 0.5918(3) 0.0435(13) Uani 1 1 d . . .
C13 C 0.62938(14) 0.27528(15) 0.5304(4) 0.0504(16) Uani 1 1 d . . .
C14 C 0.60790(17) 0.30989(19) 0.5395(4) 0.0632(18) Uani 1 1 d . . .
H14 H 0.6044 0.3239 0.5894 0.076 Uiso 1 1 calc R . .
C15 C 0.59477(17) 0.31773(18) 0.4682(4) 0.0638(19) Uani 1 1 d . . .
H15 H 0.5795 0.3381 0.4578 0.077 Uiso 1 1 calc R . .
C16 C 0.60674(15) 0.29074(16) 0.4059(4) 0.0486(15) Uani 1 1 d . . .
C18 C 0.60008(15) 0.29087(15) 0.3217(4) 0.0519(15) Uani 1 1 d . . .
C19 C 0.61093(14) 0.26231(16) 0.2651(4) 0.0481(14) Uani 1 1 d . . .
C20 C 0.60087(16) 0.25923(18) 0.1805(4) 0.0542(11) Uani 1 1 d . . .
H20 H 0.5857 0.2758 0.1525 0.065 Uiso 1 1 calc R . .
C21 C 0.61706(15) 0.22781(18) 0.1466(4) 0.0542(11) Uani 1 1 d . . .
H21 H 0.6152 0.2183 0.0913 0.065 Uiso 1 1 calc R . .
C22 C 0.63734(13) 0.21249(15) 0.2123(3) 0.0432(13) Uani 1 1 d . . .
C24 C 0.65990(14) 0.18159(16) 0.2005(3) 0.0444(14) Uani 1 1 d . . .
C25 C 0.74910(15) 0.14622(19) 0.4880(4) 0.0526(15) Uani 1 1 d . . .
C26 C 0.77748(15) 0.16342(19) 0.4717(4) 0.0573(16) Uani 1 1 d . . .
H26 H 0.7785 0.1887 0.4432 0.069 Uiso 1 1 calc R . .
C27 C 0.80453(15) 0.14268(18) 0.4981(4) 0.0601(17) Uani 1 1 d . . .
H27 H 0.8239 0.1548 0.4889 0.072 Uiso 1 1 calc R . .
C28 C 0.80377(15) 0.10481(18) 0.5376(4) 0.0573(16) Uani 1 1 d . . .
C29 C 0.77485(16) 0.08858(19) 0.5518(4) 0.0644(18) Uani 1 1 d . . .
H29 H 0.7735 0.063 0.579 0.077 Uiso 1 1 calc R . .
C30 C 0.74795(16) 0.1091(2) 0.5269(4) 0.0616(17) Uani 1 1 d . . .
H30 H 0.7285 0.0972 0.537 0.074 Uiso 1 1 calc R . .
C31 C 0.83175(16) 0.08332(18) 0.5655(5) 0.0669(19) Uani 1 1 d . . .
C33 C 0.85749(18) 0.02195(19) 0.5913(6) 0.085(3) Uani 1 1 d . . .
C34 C 0.8846(2) 0.0426(2) 0.6216(7) 0.106(3) Uani 1 1 d . . .
C35 C 0.88402(19) 0.0861(2) 0.6215(6) 0.096(3) Uani 1 1 d . . .
H35 H 0.9017 0.1011 0.6401 0.116 Uiso 1 1 calc R . .
C36 C 0.85778(19) 0.1059(2) 0.5947(5) 0.086(2) Uani 1 1 d . . .
H36 H 0.857 0.1349 0.5956 0.103 Uiso 1 1 calc R . .
C37 C 0.9117(2) 0.0208(2) 0.6466(7) 0.121(4) Uani 1 1 d . . .
H37 H 0.9299 0.0352 0.6635 0.146 Uiso 1 1 calc R . .
C38 C 0.64571(14) 0.27606(15) 0.6766(3) 0.0464(14) Uani 1 1 d . . .
C39 C 0.62149(15) 0.26282(19) 0.7232(4) 0.0582(16) Uani 1 1 d . . .
H39 H 0.6069 0.2442 0.699 0.07 Uiso 1 1 calc R . .
C40 C 0.61800(15) 0.2760(2) 0.8038(4) 0.0646(13) Uani 1 1 d . . .
C41 C 0.63989(16) 0.30330(19) 0.8365(4) 0.0579(16) Uani 1 1 d . . .
H41 H 0.6379 0.3126 0.8914 0.069 Uiso 1 1 calc R . .
C42 C 0.66437(19) 0.3177(2) 0.7939(4) 0.0719(14) Uani 1 1 d . . .
C43 C 0.66715(15) 0.30350(18) 0.7123(4) 0.0559(16) Uani 1 1 d . . .
H43 H 0.6838 0.3127 0.6814 0.067 Uiso 1 1 calc R . .
C44 C 0.59170(15) 0.2602(2) 0.8551(4) 0.0646(13) Uani 1 1 d . . .
C45 C 0.5645(2) 0.2459(4) 0.8001(6) 0.127(4) Uani 1 1 d . . .
H45A H 0.5708 0.223 0.7662 0.191 Uiso 1 1 calc R . .
H45B H 0.5573 0.2685 0.7643 0.191 Uiso 1 1 calc R . .
H45C H 0.5478 0.2372 0.8344 0.191 Uiso 1 1 calc R . .
C46 C 0.6044(3) 0.2226(5) 0.8980(8) 0.171(6) Uani 1 1 d . . .
H46A H 0.6222 0.2301 0.9344 0.256 Uiso 1 1 calc R . .
H46B H 0.6108 0.2029 0.8568 0.256 Uiso 1 1 calc R . .
H46C H 0.5885 0.2103 0.9306 0.256 Uiso 1 1 calc R . .
C47 C 0.5816(4) 0.2922(6) 0.9123(11) 0.249(12) Uani 1 1 d . . .
H47A H 0.5992 0.301 0.9483 0.374 Uiso 1 1 calc R . .
H47B H 0.5655 0.2812 0.946 0.374 Uiso 1 1 calc R . .
H47C H 0.5735 0.3156 0.8805 0.374 Uiso 1 1 calc R . .
C48 C 0.6886(2) 0.3484(2) 0.8311(4) 0.0719(14) Uani 1 1 d . . .
C49 C 0.6820(3) 0.3599(3) 0.9185(5) 0.115(4) Uani 1 1 d . . .
H49A H 0.6812 0.3351 0.9523 0.173 Uiso 1 1 calc R . .
H49B H 0.6622 0.3742 0.9189 0.173 Uiso 1 1 calc R . .
H49C H 0.6984 0.3778 0.9413 0.173 Uiso 1 1 calc R . .
C50 C 0.6905(3) 0.3838(2) 0.7774(5) 0.109(3) Uani 1 1 d . . .
H50A H 0.6948 0.3747 0.7216 0.164 Uiso 1 1 calc R . .
H50B H 0.7071 0.4018 0.7985 0.164 Uiso 1 1 calc R . .
H50C H 0.6709 0.3987 0.7758 0.164 Uiso 1 1 calc R . .
C51 C 0.7201(2) 0.3254(3) 0.8325(5) 0.100(3) Uani 1 1 d . . .
H51A H 0.7193 0.3016 0.869 0.15 Uiso 1 1 calc R . .
H51B H 0.7366 0.3438 0.8528 0.15 Uiso 1 1 calc R . .
H51C H 0.7241 0.3163 0.7766 0.15 Uiso 1 1 calc R . .
C52 C 0.58001(15) 0.32361(17) 0.2851(4) 0.0553(16) Uani 1 1 d . . .
C53 C 0.55076(18) 0.3317(2) 0.3100(4) 0.0680(18) Uani 1 1 d . . .
H53 H 0.5423 0.3137 0.3487 0.082 Uiso 1 1 calc R . .
C54 C 0.5331(2) 0.3642(3) 0.2823(6) 0.0935(19) Uani 1 1 d . . .
C55 C 0.5456(2) 0.3886(3) 0.2221(7) 0.113(3) Uani 1 1 d . . .
H55 H 0.5334 0.4105 0.1996 0.136 Uiso 1 1 calc R . .
C56 C 0.5755(3) 0.3826(3) 0.1925(7) 0.111(2) Uani 1 1 d . . .
C57 C 0.59188(18) 0.34882(19) 0.2251(5) 0.073(2) Uani 1 1 d . . .
H57 H 0.6117 0.343 0.2059 0.088 Uiso 1 1 calc R . .
C58 C 0.5010(2) 0.3738(3) 0.3139(6) 0.0935(19) Uani 1 1 d . . .
C59 C 0.4897(4) 0.3424(6) 0.3731(11) 0.244(11) Uani 1 1 d . . .
H59A H 0.4881 0.3158 0.3456 0.366 Uiso 1 1 calc R . .
H59B H 0.4694 0.3505 0.3911 0.366 Uiso 1 1 calc R . .
H59C H 0.5043 0.3405 0.4212 0.366 Uiso 1 1 calc R . .
C60 C 0.4776(3) 0.3780(6) 0.2390(10) 0.206(8) Uani 1 1 d . . .
H60A H 0.4767 0.3522 0.2081 0.309 Uiso 1 1 calc R . .
H60B H 0.4842 0.4 0.203 0.309 Uiso 1 1 calc R . .
H60C H 0.4572 0.3842 0.2583 0.309 Uiso 1 1 calc R . .
C61 C 0.5003(4) 0.4121(5) 0.3588(13) 0.271(12) Uani 1 1 d . . .
H61A H 0.5081 0.4341 0.3245 0.407 Uiso 1 1 calc R . .
H61B H 0.5134 0.4098 0.4097 0.407 Uiso 1 1 calc R . .
H61C H 0.4791 0.4182 0.3724 0.407 Uiso 1 1 calc R . .
C62 C 0.5894(3) 0.4079(3) 0.1233(7) 0.111(2) Uani 1 1 d . . .
C63 C 0.5717(5) 0.4451(3) 0.1036(9) 0.259(12) Uani 1 1 d . . .
H63A H 0.5668 0.4589 0.1549 0.388 Uiso 1 1 calc R . .
H63B H 0.5526 0.438 0.0723 0.388 Uiso 1 1 calc R . .
H63C H 0.584 0.4634 0.0706 0.388 Uiso 1 1 calc R . .
C64 C 0.6157(4) 0.4303(4) 0.1610(9) 0.188(7) Uani 1 1 d . . .
H64A H 0.6317 0.4109 0.1805 0.281 Uiso 1 1 calc R . .
H64B H 0.609 0.4464 0.2077 0.281 Uiso 1 1 calc R . .
H64C H 0.6242 0.4486 0.12 0.281 Uiso 1 1 calc R . .
C65 C 0.5990(5) 0.3811(3) 0.0553(8) 0.227(10) Uani 1 1 d . . .
H65A H 0.6107 0.3579 0.0786 0.341 Uiso 1 1 calc R . .
H65B H 0.612 0.3967 0.019 0.341 Uiso 1 1 calc R . .
H65C H 0.5807 0.3712 0.0236 0.341 Uiso 1 1 calc R . .
C66 C 0.66054(15) 0.16414(18) 0.1151(3) 0.0530(15) Uani 1 1 d . . .
C67 C 0.68212(16) 0.1785(2) 0.0619(4) 0.0596(17) Uani 1 1 d . . .
H67 H 0.6961 0.1995 0.0793 0.072 Uiso 1 1 calc R . .
C68 C 0.68330(19) 0.1619(3) -0.0173(4) 0.0746(15) Uani 1 1 d . A .
C69 C 0.6624(2) 0.1318(2) -0.0424(4) 0.073(2) Uani 1 1 d . . .
H69 H 0.6629 0.1208 -0.0964 0.087 Uiso 1 1 calc R . .
C70 C 0.6410(2) 0.1178(2) 0.0102(4) 0.091(2) Uani 1 1 d . . .
C71 C 0.63957(17) 0.13413(17) 0.0874(4) 0.0593(17) Uani 1 1 d . . .
H71 H 0.6242 0.125 0.1225 0.071 Uiso 1 1 calc R . .
C72 C 0.6149(3) 0.0858(2) -0.0186(4) 0.091(2) Uani 1 1 d . . .
C73 C 0.5855(3) 0.1099(4) -0.0569(9) 0.166(6) Uani 1 1 d . . .
H73A H 0.5918 0.1279 -0.1012 0.249 Uiso 1 1 calc R . .
H73B H 0.5765 0.1262 -0.0138 0.249 Uiso 1 1 calc R . .
H73C H 0.5702 0.0902 -0.0792 0.249 Uiso 1 1 calc R . .
C74 C 0.6268(4) 0.0576(3) -0.0898(7) 0.168(6) Uani 1 1 d . . .
H74A H 0.631 0.0744 -0.1379 0.252 Uiso 1 1 calc R . .
H74B H 0.6111 0.0372 -0.1055 0.252 Uiso 1 1 calc R . .
H74C H 0.6458 0.0437 -0.0701 0.252 Uiso 1 1 calc R . .
C75 C 0.6093(5) 0.0556(5) 0.0506(6) 0.256(12) Uani 1 1 d . . .
H75A H 0.5932 0.0362 0.0321 0.385 Uiso 1 1 calc R . .
H75B H 0.6027 0.0705 0.099 0.385 Uiso 1 1 calc R . .
H75C H 0.6284 0.0407 0.065 0.385 Uiso 1 1 calc R . .
C76 C 0.70747(19) 0.1788(3) -0.0744(4) 0.0746(15) Uani 1 1 d . . .
C77A C 0.6970(5) 0.2208(7) -0.1069(12) 0.104(5) Uani 0.5 1 d P A 1
H77A H 0.6756 0.2191 -0.1289 0.156 Uiso 0.5 1 calc PR A 1
H77B H 0.7103 0.2294 -0.1507 0.156 Uiso 0.5 1 calc PR A 1
H77C H 0.6985 0.2407 -0.0617 0.156 Uiso 0.5 1 calc PR A 1
C78A C 0.7072(5) 0.1514(9) -0.1586(12) 0.128(6) Uani 0.5 1 d P A 1
H78A H 0.6866 0.1524 -0.1863 0.192 Uiso 0.5 1 calc PR A 1
H78B H 0.7125 0.1231 -0.1446 0.192 Uiso 0.5 1 calc PR A 1
H78C H 0.7223 0.1625 -0.1955 0.192 Uiso 0.5 1 calc PR A 1
C79A C 0.7375(4) 0.1747(10) -0.0395(10) 0.103(7) Uani 0.5 1 d P A 1
H79A H 0.7522 0.1855 -0.0779 0.154 Uiso 0.5 1 calc PR A 1
H79B H 0.7419 0.1458 -0.0288 0.154 Uiso 0.5 1 calc PR A 1
H79C H 0.7394 0.19 0.0124 0.154 Uiso 0.5 1 calc PR A 1
C77B C 0.6969(5) 0.1944(8) -0.1507(12) 0.104(5) Uani 0.5 1 d P A 2
H77D H 0.7144 0.2038 -0.1812 0.156 Uiso 0.5 1 calc PR A 2
H77E H 0.6829 0.2174 -0.1422 0.156 Uiso 0.5 1 calc PR A 2
H77F H 0.6858 0.173 -0.1823 0.156 Uiso 0.5 1 calc PR A 2
C78B C 0.7342(5) 0.1457(9) -0.0869(14) 0.128(6) Uani 0.5 1 d P A 2
H78D H 0.7418 0.1352 -0.0331 0.192 Uiso 0.5 1 calc PR A 2
H78E H 0.7512 0.1586 -0.1146 0.192 Uiso 0.5 1 calc PR A 2
H78F H 0.7259 0.1231 -0.1208 0.192 Uiso 0.5 1 calc PR A 2
C79B C 0.7296(5) 0.2136(8) -0.0313(13) 0.116(7) Uani 0.5 1 d P A 2
H79D H 0.7384 0.2035 0.0217 0.174 Uiso 0.5 1 calc PR A 2
H79E H 0.7176 0.2383 -0.0223 0.174 Uiso 0.5 1 calc PR A 2
H79F H 0.7464 0.22 -0.0675 0.174 Uiso 0.5 1 calc PR A 2
C81A C 0.6118(2) 0.1413(2) 0.3648(5) 0.068(3) Uani 0.815(6) 1 d P B 1
H81A H 0.6206 0.1426 0.3126 0.081 Uiso 0.815(6) 1 calc PR B 1
C82A C 0.5906(2) 0.1104(2) 0.3775(6) 0.069(3) Uani 0.815(6) 1 d P B 1
H82A H 0.5854 0.0916 0.3344 0.083 Uiso 0.815(6) 1 calc PR B 1
C84A C 0.58635(18) 0.1361(2) 0.5119(4) 0.0512(18) Uani 0.815(6) 1 d P B 1
H84A H 0.5778 0.1354 0.5646 0.061 Uiso 0.815(6) 1 calc PR B 1
C85A C 0.60811(17) 0.1658(2) 0.4935(4) 0.0498(18) Uani 0.815(6) 1 d P B 1
H85A H 0.6144 0.1849 0.5352 0.06 Uiso 0.815(6) 1 calc PR B 1
C81B C 0.5936(10) 0.1629(12) 0.360(2) 0.068(3) Uani 0.185(6) 1 d P B 2
H81B H 0.59 0.1813 0.315 0.081 Uiso 0.185(6) 1 calc PR B 2
C82B C 0.5726(11) 0.1273(11) 0.371(3) 0.069(3) Uani 0.185(6) 1 d P B 2
H82B H 0.5574 0.1189 0.3307 0.083 Uiso 0.185(6) 1 calc PR B 2
C84B C 0.6022(9) 0.1084(10) 0.490(2) 0.0512(18) Uani 0.185(6) 1 d P B 2
H84B H 0.6074 0.0878 0.5293 0.061 Uiso 0.185(6) 1 calc PR B 2
C85B C 0.6240(8) 0.1419(10) 0.477(2) 0.0498(18) Uani 0.185(6) 1 d P B 2
H85B H 0.6419 0.1436 0.5127 0.06 Uiso 0.185(6) 1 calc PR B 2
C83 C 0.57730(13) 0.10690(14) 0.4503(4) 0.0423(13) Uani 1 1 d . . .
C86 C 0.55393(13) 0.07427(14) 0.4663(4) 0.0452(14) Uani 1 1 d . B .
C87 C 0.52415(12) 0.08707(14) 0.4839(3) 0.0425(13) Uani 1 1 d . . .
C88 C 0.51501(13) 0.12927(13) 0.4898(4) 0.0508(16) Uani 1 1 d . . .
H88 H 0.5275 0.1525 0.4811 0.061 Uiso 1 1 calc R . .
C89 C 0.56363(13) 0.03363(15) 0.4592(4) 0.0494(15) Uani 1 1 d . . .
C90 C 0.59416(14) 0.02056(16) 0.4448(5) 0.069(2) Uani 1 1 d . . .
H90 H 0.6114 0.0377 0.4367 0.083 Uiso 1 1 calc R . .
C10G C 0.6674(4) 0.1123(6) 0.6417(9) 0.095(2) Uani 0.5 1 d PD . .
H10A H 0.6723 0.1406 0.6571 0.143 Uiso 0.5 1 calc PR C 1
H10B H 0.6685 0.109 0.5819 0.143 Uiso 0.5 1 calc PR C 1
H10C H 0.6823 0.0939 0.6701 0.143 Uiso 0.5 1 calc PR C 1
C10A C 0.6234(3) 0.1349(4) 0.7020(7) 0.095(2) Uani 0.5 1 d PGD D 1
H10D H 0.6335 0.1604 0.71 0.114 Uiso 0.5 1 calc PR D 1
C10B C 0.6383(2) 0.1029(5) 0.6644(6) 0.095(2) Uani 0.5 1 d PGD D 1
C10C C 0.6236(3) 0.0655(4) 0.6527(7) 0.095(2) Uani 0.5 1 d PGD D 1
H10E H 0.6338 0.0437 0.6269 0.114 Uiso 0.5 1 calc PR D 1
C10D C 0.5939(3) 0.0601(3) 0.6786(8) 0.095(2) Uani 0.5 1 d PGD D 1
H10F H 0.5838 0.0346 0.6706 0.114 Uiso 0.5 1 calc PR D 1
C10E C 0.5789(2) 0.0921(4) 0.7162(6) 0.095(2) Uani 0.5 1 d PGD D 1
H10G H 0.5586 0.0884 0.7339 0.114 Uiso 0.5 1 calc PR D 1
C10F C 0.5937(3) 0.1295(3) 0.7279(7) 0.095(2) Uani 0.5 1 d PGD D 1
H10H H 0.5835 0.1513 0.7536 0.114 Uiso 0.5 1 calc PR D 1
O1 O 0.6366(5) 0.1400(7) 0.6948(8) 0.102(8) Uani 0.3 1 d P D 2
O2 O 0.6085(10) 0.0721(10) 0.6850(16) 0.15(2) Uani 0.2 1 d P E 2
C20A C 0.5 0.2359(13) 1 0.224(13) Uani 1 2 d S . .
H20A H 0.5 0.2069 1 0.268 Uiso 1 2 calc SR . .
C20B C 0.5120(3) 0.2611(6) 1.0640(11) 0.155(4) Uani 1 1 d . . .
H20B H 0.5208 0.2473 1.1109 0.186 Uiso 1 1 calc R . .
C20C C 0.5126(3) 0.3000(6) 1.0678(10) 0.155(4) Uani 1 1 d . . .
H20C H 0.5215 0.3126 1.1161 0.186 Uiso 1 1 calc R . .
C20D C 0.5 0.3262(7) 1 0.195(12) Uani 1 2 d S . .
H20D H 0.5 0.3552 1 0.235 Uiso 1 2 calc SR . .
C30A C 0.4525(4) 0.1535(6) 0.8372(12) 0.165(4) Uani 0.5 1 d PG . .
H30A H 0.4343 0.1604 0.864 0.198 Uiso 0.5 1 calc PR . .
C30B C 0.4647(4) 0.1806(5) 0.7816(13) 0.165(4) Uani 0.5 1 d PG . .
H30B H 0.4548 0.206 0.7704 0.198 Uiso 0.5 1 calc PR . .
C30C C 0.4914(5) 0.1704(5) 0.7425(11) 0.165(4) Uani 0.5 1 d PG . .
H30C H 0.4997 0.189 0.7045 0.198 Uiso 0.5 1 calc PR . .
C30D C 0.5058(4) 0.1332(6) 0.7589(12) 0.165(4) Uani 0.5 1 d PG . .
H30D H 0.524 0.1263 0.7322 0.198 Uiso 0.5 1 calc PR . .
C30E C 0.4937(4) 0.1061(5) 0.8145(12) 0.165(4) Uani 0.5 1 d PG . .
H30E H 0.5035 0.0807 0.8258 0.198 Uiso 0.5 1 calc PR . .
C30F C 0.4670(4) 0.1163(5) 0.8537(11) 0.165(4) Uani 0.5 1 d PG . .
H30F H 0.4587 0.0977 0.8917 0.198 Uiso 0.5 1 calc PR . .
C100 C 0.6932(2) 0.2883(3) 0.2309(6) 0.113(4) Uani 1 1 d . . .
H100 H 0.6766 0.269 0.2467 0.135 Uiso 1 1 calc R . .
C101 C 0.7224(3) 0 0.7448(6) 0.125(5) Uani 1 2 d SD . .
H101 H 0.7414 0 0.7824 0.15 Uiso 1 2 calc SR . 1
C102 C 0.7879(2) 0 0.4135(7) 0.069(3) Uani 1 2 d S . .
H102 H 0.7993 0 0.4686 0.083 Uiso 1 2 calc SR . .

loop_
_atom_site_aniso_label
_atom_site_aniso_U_11
_atom_site_aniso_U_22
_atom_site_aniso_U_33
_atom_site_aniso_U_23
_atom_site_aniso_U_13
_atom_site_aniso_U_12
Zn1 0.0451(4) 0.0279(3) 0.0454(4) -0.0006(2) 0.0174(3) -0.0095(3)
Cl1 0.099(2) 0.301(5) 0.140(3) 0.049(3) 0.0200(19) -0.005(3)
Cl2 0.140(3) 0.248(5) 0.247(5) -0.157(4) -0.024(3) 0.012(3)
Cl3 0.112(2) 0.1201(19) 0.1091(18) -0.0075(14) 0.0352(15) -0.0383(16)
Cl5 0.112(3) 0.139(3) 0.122(3) 0 0.031(2) 0
Cl6 0.123(5) 0.217(9) 0.116(4) -0.006(4) 0.041(3) 0.001(4)
Cl7 0.150(7) 0.160(6) 0.274(10) 0.102(7) -0.044(6) -0.052(5)
Cl8 0.124(2) 0.0544(10) 0.1113(16) 0.0065(10) 0.0346(14) -0.0039(11)
Cl9 0.0587(18) 0.103(2) 0.136(3) 0 0.0143(17) 0
N1 0.046(3) 0.046(2) 0.039(3) -0.007(2) 0.014(2) -0.012(2)
N11 0.050(3) 0.047(2) 0.036(2) 0.0031(19) 0.011(2) -0.003(2)
N17 0.046(3) 0.036(2) 0.056(3) -0.002(2) 0.007(2) -0.014(2)
N23 0.051(3) 0.033(2) 0.041(3) 0.0056(19) 0.014(2) -0.009(2)
N32 0.053(3) 0.043(3) 0.080(4) -0.003(2) -0.010(3) 0.002(2)
N80 0.048(3) 0.0245(19) 0.042(2) -0.0015(18) 0.019(2) -0.0024(19)
N91 0.035(4) 0.016(3) 0.105(5) 0 0.036(4) 0
N92 0.033(4) 0.017(3) 0.085(5) 0 0.032(3) 0
C2 0.046(4) 0.050(3) 0.039(3) 0.000(3) 0.011(3) -0.009(3)
C3 0.062(4) 0.063(4) 0.059(4) -0.005(3) 0.028(3) 0.008(3)
C4 0.058(4) 0.078(4) 0.048(4) -0.004(3) 0.013(3) 0.016(3)
C5 0.045(4) 0.045(3) 0.062(4) -0.005(3) 0.021(3) 0.002(3)
C6 0.062(4) 0.055(3) 0.041(3) 0.001(3) 0.014(3) -0.011(3)
C7 0.047(4) 0.045(3) 0.063(4) 0.006(3) 0.011(3) 0.006(3)
C8 0.067(5) 0.076(4) 0.051(4) -0.008(3) 0.005(3) 0.010(4)
C9 0.072(5) 0.069(4) 0.042(3) -0.012(3) 0.000(3) -0.003(3)
C10 0.060(4) 0.042(3) 0.044(3) -0.011(2) 0.024(3) -0.013(3)
C12 0.043(3) 0.041(3) 0.046(3) -0.003(2) 0.007(3) -0.013(3)
C13 0.054(4) 0.033(3) 0.067(4) -0.026(3) 0.028(3) -0.020(3)
C14 0.071(5) 0.052(4) 0.066(4) -0.024(3) -0.004(4) 0.004(3)
C15 0.071(5) 0.037(3) 0.083(5) -0.028(3) 0.002(4) 0.011(3)
C16 0.056(4) 0.040(3) 0.051(4) -0.011(3) 0.014(3) -0.010(3)
C18 0.061(4) 0.025(3) 0.068(4) -0.001(2) -0.002(3) -0.008(2)
C19 0.050(4) 0.039(3) 0.057(4) 0.010(3) 0.011(3) -0.009(3)
C20 0.066(3) 0.049(2) 0.048(3) 0.0007(18) 0.009(2) -0.005(2)
C21 0.066(3) 0.049(2) 0.048(3) 0.0007(18) 0.009(2) -0.005(2)
C22 0.045(3) 0.038(3) 0.048(3) -0.003(2) 0.016(3) -0.012(2)
C24 0.053(4) 0.040(3) 0.041(3) -0.009(2) 0.019(3) -0.015(3)
C25 0.054(4) 0.060(4) 0.046(3) 0.002(3) 0.013(3) 0.009(3)
C26 0.060(4) 0.052(3) 0.062(4) -0.001(3) 0.021(3) 0.001(3)
C27 0.047(4) 0.050(3) 0.085(5) 0.009(3) 0.024(3) -0.004(3)
C28 0.058(4) 0.048(3) 0.066(4) -0.001(3) 0.001(3) 0.001(3)
C29 0.055(4) 0.046(3) 0.092(5) 0.011(3) 0.004(4) -0.005(3)
C30 0.045(4) 0.061(4) 0.078(4) -0.004(3) 0.005(3) -0.003(3)
C31 0.050(4) 0.043(3) 0.106(5) 0.007(3) -0.020(4) 0.000(3)
C33 0.065(5) 0.041(3) 0.143(7) 0.009(4) -0.049(5) -0.005(3)
C34 0.072(6) 0.048(4) 0.190(9) -0.015(5) -0.062(6) 0.010(4)
C35 0.064(5) 0.048(4) 0.172(9) 0.015(5) -0.032(5) -0.013(4)
C36 0.074(6) 0.041(4) 0.139(7) -0.002(4) -0.023(5) 0.006(4)
C37 0.088(7) 0.060(4) 0.207(11) 0.006(5) -0.077(7) -0.012(4)
C38 0.061(4) 0.037(3) 0.044(3) -0.002(2) 0.027(3) -0.009(3)
C39 0.056(4) 0.058(4) 0.062(4) 0.001(3) 0.012(3) -0.016(3)
C40 0.041(3) 0.089(3) 0.066(3) -0.014(3) 0.019(2) -0.010(2)
C41 0.065(5) 0.058(4) 0.052(4) -0.004(3) 0.007(3) -0.003(3)
C42 0.093(4) 0.068(3) 0.055(3) -0.008(2) 0.008(3) -0.025(3)
C43 0.059(4) 0.058(4) 0.053(4) -0.009(3) 0.019(3) -0.019(3)
C44 0.041(3) 0.089(3) 0.066(3) -0.014(3) 0.019(2) -0.010(2)
C45 0.070(6) 0.220(12) 0.097(6) -0.040(7) 0.048(5) -0.050(7)
C46 0.091(8) 0.267(17) 0.155(11) 0.114(11) 0.023(7) -0.056(9)
C47 0.160(14) 0.35(2) 0.255(18) -0.187(17) 0.157(14) -0.125(15)
C48 0.093(4) 0.068(3) 0.055(3) -0.008(2) 0.008(3) -0.025(3)
C49 0.142(9) 0.128(8) 0.075(6) -0.028(5) 0.010(5) -0.074(7)
C50 0.174(10) 0.076(5) 0.078(5) -0.012(4) 0.002(6) -0.058(6)
C51 0.072(6) 0.136(8) 0.093(6) -0.006(5) 0.005(5) -0.043(6)
C52 0.054(4) 0.038(3) 0.073(4) 0.001(3) -0.005(3) -0.004(3)
C53 0.070(5) 0.067(4) 0.068(4) -0.008(3) 0.005(4) 0.009(4)
C54 0.090(5) 0.090(4) 0.100(4) -0.007(3) 0.002(4) 0.037(4)
C55 0.100(8) 0.080(6) 0.156(9) 0.002(6) -0.028(7) 0.044(6)
C56 0.128(6) 0.060(4) 0.146(6) 0.035(4) 0.008(5) 0.014(4)
C57 0.064(5) 0.051(4) 0.106(6) 0.013(4) 0.015(4) 0.005(3)
C58 0.090(5) 0.090(4) 0.100(4) -0.007(3) 0.002(4) 0.037(4)
C59 0.147(14) 0.34(3) 0.258(19) 0.121(19) 0.133(14) 0.108(16)
C60 0.062(8) 0.33(2) 0.224(16) -0.055(15) 0.031(9) 0.007(11)
C61 0.173(15) 0.253(19) 0.40(3) -0.23(2) 0.143(17) -0.043(14)
C62 0.128(6) 0.060(4) 0.146(6) 0.035(4) 0.008(5) 0.014(4)
C63 0.51(3) 0.082(7) 0.197(14) 0.078(8) 0.183(19) 0.135(14)
C64 0.28(2) 0.091(8) 0.198(14) 0.027(9) 0.100(14) -0.053(11)
C65 0.47(3) 0.092(8) 0.138(10) 0.045(7) 0.178(15) 0.037(12)
C66 0.068(4) 0.052(3) 0.041(3) -0.003(3) 0.022(3) 0.003(3)
C67 0.063(4) 0.065(4) 0.053(4) 0.000(3) 0.024(3) 0.006(3)
C68 0.076(4) 0.100(4) 0.050(3) 0.012(3) 0.021(2) 0.019(3)
C69 0.112(7) 0.060(4) 0.046(4) 0.002(3) 0.014(4) 0.004(4)
C70 0.157(7) 0.062(3) 0.053(3) 0.002(2) -0.001(3) -0.028(4)
C71 0.086(5) 0.045(3) 0.048(4) -0.002(3) 0.014(3) -0.010(3)
C72 0.157(7) 0.062(3) 0.053(3) 0.002(2) -0.001(3) -0.028(4)
C73 0.136(12) 0.162(12) 0.200(13) -0.079(10) 0.007(10) -0.048(10)
C74 0.280(19) 0.085(7) 0.139(10) -0.037(7) 0.007(10) -0.031(9)
C75 0.48(3) 0.213(14) 0.076(7) -0.018(8) 0.046(11) -0.255(19)
C76 0.076(4) 0.100(4) 0.050(3) 0.012(3) 0.021(2) 0.019(3)
C77A 0.099(10) 0.133(16) 0.082(12) 0.023(8) 0.032(9) -0.019(11)
C78A 0.089(11) 0.213(18) 0.087(10) 0.019(11) 0.047(8) 0.018(12)
C79A 0.058(11) 0.21(3) 0.039(9) 0.019(12) 0.022(7) -0.003(14)
C77B 0.099(10) 0.133(16) 0.082(12) 0.023(8) 0.032(9) -0.019(11)
C78B 0.089(11) 0.213(18) 0.087(10) 0.019(11) 0.047(8) 0.018(12)
C79B 0.086(15) 0.17(2) 0.099(15) 0.030(15) 0.038(12) -0.015(15)
C81A 0.081(7) 0.054(5) 0.073(5) -0.013(4) 0.052(5) -0.023(4)
C82A 0.079(7) 0.047(5) 0.086(6) -0.013(4) 0.049(5) -0.020(4)
C84A 0.059(5) 0.048(4) 0.049(4) 0.003(3) 0.021(3) -0.014(3)
C85A 0.053(5) 0.048(4) 0.050(4) 0.008(3) 0.010(3) -0.014(3)
C81B 0.081(7) 0.054(5) 0.073(5) -0.013(4) 0.052(5) -0.023(4)
C82B 0.079(7) 0.047(5) 0.086(6) -0.013(4) 0.049(5) -0.020(4)
C84B 0.059(5) 0.048(4) 0.049(4) 0.003(3) 0.021(3) -0.014(3)
C85B 0.053(5) 0.048(4) 0.050(4) 0.008(3) 0.010(3) -0.014(3)
C83 0.036(3) 0.022(2) 0.071(4) 0.005(2) 0.025(3) -0.001(2)
C86 0.044(3) 0.020(2) 0.075(4) 0.000(2) 0.033(3) -0.002(2)
C87 0.040(3) 0.024(2) 0.066(4) 0.011(2) 0.029(3) 0.001(2)
C88 0.043(3) 0.011(2) 0.101(5) 0.002(2) 0.032(3) -0.004(2)
C89 0.039(3) 0.025(2) 0.087(4) 0.000(3) 0.032(3) -0.003(2)
C90 0.037(4) 0.035(3) 0.140(6) 0.011(3) 0.045(4) -0.006(3)
C10G 0.092(6) 0.114(5) 0.079(5) 0.019(4) -0.003(4) 0.014(5)
C10A 0.092(6) 0.114(5) 0.079(5) 0.019(4) -0.003(4) 0.014(5)
C10B 0.092(6) 0.114(5) 0.079(5) 0.019(4) -0.003(4) 0.014(5)
C10C 0.092(6) 0.114(5) 0.079(5) 0.019(4) -0.003(4) 0.014(5)
C10D 0.092(6) 0.114(5) 0.079(5) 0.019(4) -0.003(4) 0.014(5)
C10E 0.092(6) 0.114(5) 0.079(5) 0.019(4) -0.003(4) 0.014(5)
C10F 0.092(6) 0.114(5) 0.079(5) 0.019(4) -0.003(4) 0.014(5)
O1 0.104(15) 0.19(2) 0.008(6) 0.011(9) -0.022(8) -0.039(15)
O2 0.25(5) 0.12(2) 0.056(16) 0.062(17) -0.11(2) -0.14(3)
C20A 0.096(17) 0.33(4) 0.25(3) 0 0.034(19) 0
C20B 0.098(7) 0.174(11) 0.201(10) 0.020(11) 0.077(7) 0.018(9)
C20C 0.098(7) 0.174(11) 0.201(10) 0.020(11) 0.077(7) 0.018(9)
C20D 0.140(19) 0.141(17) 0.32(3) 0 0.14(2) 0
C30A 0.156(12) 0.144(10) 0.200(12) 0.017(8) 0.046(9) -0.002(8)
C30B 0.156(12) 0.144(10) 0.200(12) 0.017(8) 0.046(9) -0.002(8)
C30C 0.156(12) 0.144(10) 0.200(12) 0.017(8) 0.046(9) -0.002(8)
C30D 0.156(12) 0.144(10) 0.200(12) 0.017(8) 0.046(9) -0.002(8)
C30E 0.156(12) 0.144(10) 0.200(12) 0.017(8) 0.046(9) -0.002(8)
C30F 0.156(12) 0.144(10) 0.200(12) 0.017(8) 0.046(9) -0.002(8)
C100 0.081(7) 0.165(9) 0.096(7) -0.017(6) 0.039(5) -0.056(6)
C101 0.108(12) 0.133(12) 0.137(13) 0 0.035(10) 0
C102 0.057(6) 0.047(5) 0.103(8) 0 -0.003(5) 0

loop_
_atom_type_symbol
_atom_type_description
_atom_type_scat_dispersion_real
_atom_type_scat_dispersion_imag
_atom_type_scat_source
Zn Zn 0.2839 1.4301 'International Tables Vol C Tables 4.2.6.8 and 6.1.1.4'
Cl Cl 0.1484 0.1585 'International Tables Vol C Tables 4.2.6.8 and 6.1.1.4'
O O 0.0106 0.006 'International Tables Vol C Tables 4.2.6.8 and 6.1.1.4'
N N 0.0061 0.0033 'International Tables Vol C Tables 4.2.6.8 and 6.1.1.4'
C C 0.0033 0.0016 'International Tables Vol C Tables 4.2.6.8 and 6.1.1.4'
H H 0 0 'International Tables Vol C Tables 4.2.6.8 and 6.1.1.4'

loop_
_geom_angle_atom_site_label_1
_geom_angle_atom_site_label_2
_geom_angle_atom_site_label_3
_geom_angle
_geom_angle_site_symmetry_1
_geom_angle_site_symmetry_3
_geom_angle_publ_flag
N1 Zn1 N23 88.47(18) . . ?
N1 Zn1 N17 164.00(16) . . ?
N23 Zn1 N17 88.86(18) . . ?
N1 Zn1 N11 89.07(18) . . ?
N23 Zn1 N11 163.01(16) . . ?
N17 Zn1 N11 88.90(18) . . ?
N1 Zn1 N80 97.20(16) . . ?
N23 Zn1 N80 96.37(17) . . ?
N17 Zn1 N80 98.77(16) . . ?
N11 Zn1 N80 100.61(17) . . ?
Cl6 Cl6 C101 69.4(3) 6 . ?
C2 N1 C5 107.8(5) . . ?
C2 N1 Zn1 125.6(4) . . ?
C5 N1 Zn1 125.8(4) . . ?
C7 N11 C10 108.2(5) . . ?
C7 N11 Zn1 126.1(4) . . ?
C10 N11 Zn1 125.5(4) . . ?
C13 N17 C16 110.2(5) . . ?
C13 N17 Zn1 123.5(4) . . ?
C16 N17 Zn1 126.3(4) . . ?
C22 N23 C19 108.8(5) . . ?
C22 N23 Zn1 124.4(4) . . ?
C19 N23 Zn1 126.3(4) . . ?
C31 N32 C33 118.0(5) . . ?
C85B N80 C81A 92.6(16) . . ?
C85B N80 C85A 49.4(15) . . ?
C81A N80 C85A 117.2(5) . . ?
C85B N80 C81B 117(2) . . ?
C81A N80 C81B 43.8(14) . . ?
C85A N80 C81B 104.3(13) . . ?
C85B N80 Zn1 125.3(15) . . ?
C81A N80 Zn1 123.5(4) . . ?
C85A N80 Zn1 119.4(4) . . ?
C81B N80 Zn1 117.6(14) . . ?
C87 N91 C87 107.4(5) 2_656 . ?
C89 N92 C89 107.3(6) . 6 ?
C89 N92 H92 126.3 . . ?
C89 N92 H92 126.3 6 . ?
N1 C2 C24 127.0(5) . . ?
N1 C2 C3 109.9(5) . . ?
C24 C2 C3 123.0(5) . . ?
C4 C3 C2 105.7(5) . . ?
C4 C3 H3 127.2 . . ?
C2 C3 H3 127.2 . . ?
C3 C4 C5 108.3(6) . . ?
C3 C4 H4 125.9 . . ?
C5 C4 H4 125.9 . . ?
N1 C5 C6 126.2(5) . . ?
N1 C5 C4 108.3(5) . . ?
C6 C5 C4 125.5(6) . . ?
C7 C6 C5 126.1(6) . . ?
C7 C6 C25 117.4(5) . . ?
C5 C6 C25 116.5(5) . . ?
N11 C7 C6 126.0(6) . . ?
N11 C7 C8 108.4(5) . . ?
C6 C7 C8 125.6(6) . . ?
C9 C8 C7 108.4(6) . . ?
C9 C8 H8 125.8 . . ?
C7 C8 H8 125.8 . . ?
C8 C9 C10 107.0(5) . . ?
C8 C9 H9 126.5 . . ?
C10 C9 H9 126.5 . . ?
N11 C10 C12 125.4(6) . . ?
N11 C10 C9 108.0(5) . . ?
C12 C10 C9 126.5(5) . . ?
C10 C12 C13 125.7(5) . . ?
C10 C12 C38 117.8(5) . . ?
C13 C12 C38 116.4(5) . . ?
N17 C13 C12 128.5(5) . . ?
N17 C13 C14 105.8(6) . . ?
C12 C13 C14 125.3(5) . . ?
C15 C14 C13 108.3(6) . . ?
C15 C14 H14 125.9 . . ?
C13 C14 H14 125.9 . . ?
C14 C15 C16 110.2(6) . . ?
C14 C15 H15 124.9 . . ?
C16 C15 H15 124.9 . . ?
N17 C16 C18 126.1(5) . . ?
N17 C16 C15 105.5(5) . . ?
C18 C16 C15 128.3(6) . . ?
C16 C18 C19 125.7(6) . . ?
C16 C18 C52 119.1(5) . . ?
C19 C18 C52 115.3(5) . . ?
N23 C19 C18 126.1(5) . . ?
N23 C19 C20 108.4(5) . . ?
C18 C19 C20 125.5(6) . . ?
C21 C20 C19 107.5(6) . . ?
C21 C20 H20 126.2 . . ?
C19 C20 H20 126.2 . . ?
C20 C21 C22 105.7(5) . . ?
C20 C21 H21 127.2 . . ?
C22 C21 H21 127.2 . . ?
N23 C22 C24 127.3(5) . . ?
N23 C22 C21 109.5(5) . . ?
C24 C22 C21 123.0(5) . . ?
C2 C24 C22 123.4(5) . . ?
C2 C24 C66 120.3(5) . . ?
C22 C24 C66 116.1(5) . . ?
C30 C25 C26 120.0(6) . . ?
C30 C25 C6 121.6(6) . . ?
C26 C25 C6 118.5(5) . . ?
C25 C26 C27 118.8(6) . . ?
C25 C26 H26 120.6 . . ?
C27 C26 H26 120.6 . . ?
C28 C27 C26 121.9(6) . . ?
C28 C27 H27 119 . . ?
C26 C27 H27 119 . . ?
C29 C28 C27 117.2(6) . . ?
C29 C28 C31 120.6(6) . . ?
C27 C28 C31 122.1(6) . . ?
C30 C29 C28 121.3(6) . . ?
C30 C29 H29 119.3 . . ?
C28 C29 H29 119.3 . . ?
C25 C30 C29 120.7(6) . . ?
C25 C30 H30 119.6 . . ?
C29 C30 H30 119.6 . . ?
N32 C31 C36 123.0(6) . . ?
N32 C31 C28 117.5(6) . . ?
C36 C31 C28 119.5(6) . . ?
N32 C33 C34 122.2(6) . . ?
N32 C33 C33 119.4(3) . 6 ?
C34 C33 C33 118.4(4) . 6 ?
C37 C34 C35 121.4(7) . . ?
C37 C34 C33 121.1(6) . . ?
C35 C34 C33 117.4(7) . . ?
C36 C35 C34 119.5(7) . . ?
C36 C35 H35 120.3 . . ?
C34 C35 H35 120.3 . . ?
C35 C36 C31 120.0(6) . . ?
C35 C36 H36 120 . . ?
C31 C36 H36 120 . . ?
C37 C37 C34 120.4(4) 6 . ?
C37 C37 H37 119.8 6 . ?
C34 C37 H37 119.8 . . ?
C43 C38 C39 118.7(5) . . ?
C43 C38 C12 119.9(5) . . ?
C39 C38 C12 121.4(5) . . ?
C40 C39 C38 122.3(6) . . ?
C40 C39 H39 118.9 . . ?
C38 C39 H39 118.9 . . ?
C41 C40 C39 116.9(6) . . ?
C41 C40 C44 121.5(6) . . ?
C39 C40 C44 121.6(6) . . ?
C42 C41 C40 123.9(6) . . ?
C42 C41 H41 118.1 . . ?
C40 C41 H41 118.1 . . ?
C41 C42 C43 117.6(6) . . ?
C41 C42 C48 123.3(6) . . ?
C43 C42 C48 119.1(6) . . ?
C38 C43 C42 120.7(6) . . ?
C38 C43 H43 119.6 . . ?
C42 C43 H43 119.6 . . ?
C47 C44 C46 113.7(12) . . ?
C47 C44 C45 109.8(9) . . ?
C46 C44 C45 106.1(8) . . ?
C47 C44 C40 110.7(8) . . ?
C46 C44 C40 105.1(6) . . ?
C45 C44 C40 111.3(6) . . ?
C44 C45 H45A 109.5 . . ?
C44 C45 H45B 109.5 . . ?
H45A C45 H45B 109.5 . . ?
C44 C45 H45C 109.5 . . ?
H45A C45 H45C 109.5 . . ?
H45B C45 H45C 109.5 . . ?
C44 C46 H46A 109.5 . . ?
C44 C46 H46B 109.5 . . ?
H46A C46 H46B 109.5 . . ?
C44 C46 H46C 109.5 . . ?
H46A C46 H46C 109.5 . . ?
H46B C46 H46C 109.5 . . ?
C44 C47 H47A 109.5 . . ?
C44 C47 H47B 109.5 . . ?
H47A C47 H47B 109.5 . . ?
C44 C47 H47C 109.5 . . ?
H47A C47 H47C 109.5 . . ?
H47B C47 H47C 109.5 . . ?
C50 C48 C49 112.7(7) . . ?
C50 C48 C42 110.0(6) . . ?
C49 C48 C42 111.7(6) . . ?
C50 C48 C51 108.3(8) . . ?
C49 C48 C51 108.4(7) . . ?
C42 C48 C51 105.5(6) . . ?
C48 C49 H49A 109.5 . . ?
C48 C49 H49B 109.5 . . ?
H49A C49 H49B 109.5 . . ?
C48 C49 H49C 109.5 . . ?
H49A C49 H49C 109.5 . . ?
H49B C49 H49C 109.5 . . ?
C48 C50 H50A 109.5 . . ?
C48 C50 H50B 109.5 . . ?
H50A C50 H50B 109.5 . . ?
C48 C50 H50C 109.5 . . ?
H50A C50 H50C 109.5 . . ?
H50B C50 H50C 109.5 . . ?
C48 C51 H51A 109.5 . . ?
C48 C51 H51B 109.5 . . ?
H51A C51 H51B 109.5 . . ?
C48 C51 H51C 109.5 . . ?
H51A C51 H51C 109.5 . . ?
H51B C51 H51C 109.5 . . ?
C53 C52 C57 118.1(6) . . ?
C53 C52 C18 123.4(6) . . ?
C57 C52 C18 118.4(6) . . ?
C54 C53 C52 124.0(8) . . ?
C54 C53 H53 118 . . ?
C52 C53 H53 118 . . ?
C53 C54 C55 116.3(8) . . ?
C53 C54 C58 123.2(9) . . ?
C55 C54 C58 120.5(8) . . ?
C54 C55 C56 123.5(8) . . ?
C54 C55 H55 118.2 . . ?
C56 C55 H55 118.2 . . ?
C57 C56 C55 115.9(8) . . ?
C57 C56 C62 119.2(9) . . ?
C55 C56 C62 124.7(9) . . ?
C52 C57 C56 122.0(8) . . ?
C52 C57 H57 119 . . ?
C56 C57 H57 119 . . ?
C61 C58 C59 104.7(13) . . ?
C61 C58 C54 112.5(10) . . ?
C59 C58 C54 113.7(8) . . ?
C61 C58 C60 106.9(13) . . ?
C59 C58 C60 109.9(12) . . ?
C54 C58 C60 108.8(8) . . ?
C58 C59 H59A 109.5 . . ?
C58 C59 H59B 109.5 . . ?
H59A C59 H59B 109.5 . . ?
C58 C59 H59C 109.5 . . ?
H59A C59 H59C 109.5 . . ?
H59B C59 H59C 109.5 . . ?
C58 C60 H60A 109.5 . . ?
C58 C60 H60B 109.5 . . ?
H60A C60 H60B 109.5 . . ?
C58 C60 H60C 109.5 . . ?
H60A C60 H60C 109.5 . . ?
H60B C60 H60C 109.5 . . ?
C58 C61 H61A 109.5 . . ?
C58 C61 H61B 109.5 . . ?
H61A C61 H61B 109.5 . . ?
C58 C61 H61C 109.5 . . ?
H61A C61 H61C 109.5 . . ?
H61B C61 H61C 109.5 . . ?
C63 C62 C64 93.7(12) . . ?
C63 C62 C65 119.6(11) . . ?
C64 C62 C65 111.1(13) . . ?
C63 C62 C56 112.6(10) . . ?
C64 C62 C56 107.0(9) . . ?
C65 C62 C56 111.1(8) . . ?
C62 C63 H63A 109.5 . . ?
C62 C63 H63B 109.5 . . ?
H63A C63 H63B 109.5 . . ?
C62 C63 H63C 109.5 . . ?
H63A C63 H63C 109.5 . . ?
H63B C63 H63C 109.5 . . ?
C62 C64 H64A 109.5 . . ?
C62 C64 H64B 109.5 . . ?
H64A C64 H64B 109.5 . . ?
C62 C64 H64C 109.5 . . ?
H64A C64 H64C 109.5 . . ?
H64B C64 H64C 109.5 . . ?
C62 C65 H65A 109.5 . . ?
C62 C65 H65B 109.5 . . ?
H65A C65 H65B 109.5 . . ?
C62 C65 H65C 109.5 . . ?
H65A C65 H65C 109.5 . . ?
H65B C65 H65C 109.5 . . ?
C67 C66 C71 119.1(5) . . ?
C67 C66 C24 119.5(6) . . ?
C71 C66 C24 121.4(5) . . ?
C66 C67 C68 120.0(7) . . ?
C66 C67 H67 120 . . ?
C68 C67 H67 120 . . ?
C69 C68 C67 119.3(7) . . ?
C69 C68 C76 122.4(7) . . ?
C67 C68 C76 118.3(7) . . ?
C70 C69 C68 120.6(6) . . ?
C70 C69 H69 119.7 . . ?
C68 C69 H69 119.7 . . ?
C71 C70 C69 120.3(7) . . ?
C71 C70 C72 117.2(7) . . ?
C69 C70 C72 122.1(7) . . ?
C70 C71 C66 120.6(6) . . ?
C70 C71 H71 119.7 . . ?
C66 C71 H71 119.7 . . ?
C75 C72 C74 103.2(9) . . ?
C75 C72 C73 116.8(13) . . ?
C74 C72 C73 106.8(8) . . ?
C75 C72 C70 110.3(7) . . ?
C74 C72 C70 109.8(9) . . ?
C73 C72 C70 109.5(7) . . ?
C72 C73 H73A 109.5 . . ?
C72 C73 H73B 109.5 . . ?
H73A C73 H73B 109.5 . . ?
C72 C73 H73C 109.5 . . ?
H73A C73 H73C 109.5 . . ?
H73B C73 H73C 109.5 . . ?
C72 C74 H74A 109.5 . . ?
C72 C74 H74B 109.5 . . ?
H74A C74 H74B 109.5 . . ?
C72 C74 H74C 109.5 . . ?
H74A C74 H74C 109.5 . . ?
H74B C74 H74C 109.5 . . ?
C72 C75 H75A 109.5 . . ?
C72 C75 H75B 109.5 . . ?
H75A C75 H75B 109.5 . . ?
C72 C75 H75C 109.5 . . ?
H75A C75 H75C 109.5 . . ?
H75B C75 H75C 109.5 . . ?
C77B C76 C79A 130.5(12) . . ?
C77B C76 C77A 44.6(11) . . ?
C79A C76 C77A 118.5(16) . . ?
C77B C76 C68 117.5(10) . . ?
C79A C76 C68 112.0(9) . . ?
C77A C76 C68 109.2(9) . . ?
C77B C76 C79B 106.6(13) . . ?
C79A C76 C79B 51.4(13) . . ?
C77A C76 C79B 71.2(13) . . ?
C68 C76 C79B 113.6(9) . . ?
C77B C76 C78B 109.9(13) . . ?
C79A C76 C78B 47.4(13) . . ?
C77A C76 C78B 139.7(11) . . ?
C68 C76 C78B 110.8(9) . . ?
C79B C76 C78B 96.4(14) . . ?
C77B C76 C78A 58.0(11) . . ?
C79A C76 C78A 104.5(14) . . ?
C77A C76 C78A 102.4(12) . . ?
C68 C76 C78A 109.4(10) . . ?
C79B C76 C78A 136.2(11) . . ?
C78B C76 C78A 59.9(12) . . ?
C76 C77A H77A 109.5 . . ?
C76 C77A H77B 109.5 . . ?
H77A C77A H77B 109.5 . . ?
C76 C77A H77C 109.5 . . ?
H77A C77A H77C 109.5 . . ?
H77B C77A H77C 109.5 . . ?
C76 C78A H78A 109.5 . . ?
C76 C78A H78B 109.5 . . ?
H78A C78A H78B 109.5 . . ?
C76 C78A H78C 109.5 . . ?
H78A C78A H78C 109.5 . . ?
H78B C78A H78C 109.5 . . ?
C76 C79A H79A 109.5 . . ?
C76 C79A H79B 109.5 . . ?
H79A C79A H79B 109.5 . . ?
C76 C79A H79C 109.5 . . ?
H79A C79A H79C 109.5 . . ?
H79B C79A H79C 109.5 . . ?
C76 C77B H77D 109.5 . . ?
C76 C77B H77E 109.5 . . ?
H77D C77B H77E 109.5 . . ?
C76 C77B H77F 109.5 . . ?
H77D C77B H77F 109.5 . . ?
H77E C77B H77F 109.5 . . ?
C76 C78B H78D 109.5 . . ?
C76 C78B H78E 109.5 . . ?
H78D C78B H78E 109.5 . . ?
C76 C78B H78F 109.5 . . ?
H78D C78B H78F 109.5 . . ?
H78E C78B H78F 109.5 . . ?
C76 C79B H79D 109.5 . . ?
C76 C79B H79E 109.5 . . ?
H79D C79B H79E 109.5 . . ?
C76 C79B H79F 109.5 . . ?
H79D C79B H79F 109.5 . . ?
H79E C79B H79F 109.5 . . ?
N80 C81A C82A 124.1(7) . . ?
N80 C81A H81A 118 . . ?
C82A C81A H81A 118 . . ?
C83 C82A C81A 120.7(7) . . ?
C83 C82A H82A 119.6 . . ?
C81A C82A H82A 119.6 . . ?
C85A C84A C83 118.8(6) . . ?
C85A C84A H84A 120.6 . . ?
C83 C84A H84A 120.6 . . ?
N80 C85A C84A 122.9(7) . . ?
N80 C85A H85A 118.5 . . ?
C84A C85A H85A 118.5 . . ?
C82B C81B N80 118(4) . . ?
C82B C81B H81B 120.9 . . ?
N80 C81B H81B 120.9 . . ?
C83 C82B C81B 114(4) . . ?
C83 C82B H82B 122.8 . . ?
C81B C82B H82B 122.8 . . ?
C83 C84B C85B 121(3) . . ?
C83 C84B H84B 119.6 . . ?
C85B C84B H84B 119.6 . . ?
N80 C85B C84B 124(3) . . ?
N80 C85B H85B 118 . . ?
C84B C85B H85B 118 . . ?
C84B C83 C82A 92.8(15) . . ?
C84B C83 C84A 53.4(15) . . ?
C82A C83 C84A 116.3(6) . . ?
C84B C83 C82B 121(2) . . ?
C82A C83 C82B 39.9(16) . . ?
C84A C83 C82B 109.4(15) . . ?
C84B C83 C86 121.5(15) . . ?
C82A C83 C86 122.4(6) . . ?
C84A C83 C86 121.3(5) . . ?
C82B C83 C86 114.5(18) . . ?
C89 C86 C87 125.7(5) . . ?
C89 C86 C83 116.8(4) . . ?
C87 C86 C83 117.4(4) . . ?
N91 C87 C86 126.3(4) . . ?
N91 C87 C88 109.7(4) . . ?
C86 C87 C88 124.0(4) . . ?
C88 C88 C87 106.7(3) 2_656 . ?
C88 C88 H88 126.7 2_656 . ?
C87 C88 H88 126.7 . . ?
N92 C89 C86 125.3(5) . . ?
N92 C89 C90 108.8(4) . . ?
C86 C89 C90 125.8(5) . . ?
C90 C90 C89 107.5(3) 6 . ?
C90 C90 H90 126.3 6 . ?
C89 C90 H90 126.3 . . ?
C10B C10G O1 44.8(11) . . ?
C10B C10G H10A 109.5 . . ?
O1 C10G H10A 64.7 . . ?
C10B C10G H10B 109.5 . . ?
O1 C10G H10B 125.6 . . ?
H10A C10G H10B 109.5 . . ?
C10B C10G H10C 109.5 . . ?
O1 C10G H10C 123.7 . . ?
H10A C10G H10C 109.5 . . ?
H10B C10G H10C 109.5 . . ?
C10B C10A C10F 120 . . ?
C10B C10A H10D 120 . . ?
C10F C10A H10D 120 . . ?
C10G C10B C10A 114.1(13) . . ?
C10G C10B C10C 125.9(13) . . ?
C10A C10B C10C 120 . . ?
C10D C10C C10B 120 . . ?
C10D C10C H10E 120 . . ?
C10B C10C H10E 120 . . ?
C10C C10D C10E 120 . . ?
C10C C10D H10F 120 . . ?
C10E C10D H10F 120 . . ?
C10F C10E C10D 120 . . ?
C10F C10E H10G 120 . . ?
C10D C10E H10G 120 . . ?
C10E C10F C10A 120 . . ?
C10E C10F H10H 120 . . ?
C10A C10F H10H 120 . . ?
C20B C20A C20B 108(4) . 2_657 ?
C20B C20A H20A 126 . . ?
C20B C20A H20A 126 2_657 . ?
C20C C20B C20A 129(3) . . ?
C20C C20B H20B 115.5 . . ?
C20A C20B H20B 115.5 . . ?
C20B C20C C20D 122(2) . . ?
C20B C20C H20C 118.8 . . ?
C20D C20C H20C 118.8 . . ?
C20C C20D C20C 109(2) 2_657 . ?
C20C C20D H20D 125.5 2_657 . ?
C20C C20D H20D 125.5 . . ?
C30B C30A C30F 120 . . ?
C30B C30A H30A 120 . . ?
C30F C30A H30A 120 . . ?
C30C C30B C30A 120 . . ?
C30C C30B H30B 120 . . ?
C30A C30B H30B 120 . . ?
C30D C30C C30B 120 . . ?
C30D C30C H30C 120 . . ?
C30B C30C H30C 120 . . ?
C30C C30D C30E 120 . . ?
C30C C30D H30D 120 . . ?
C30E C30D H30D 120 . . ?
C30D C30E C30F 120 . . ?
C30D C30E H30E 120 . . ?
C30F C30E H30E 120 . . ?
C30E C30F C30A 120 . . ?
C30E C30F H30F 120 . . ?
C30A C30F H30F 120 . . ?
Cl2 C100 Cl1 113.2(7) . . ?
Cl2 C100 Cl3 112.0(6) . . ?
Cl1 C100 Cl3 110.7(5) . . ?
Cl2 C100 H100 106.8 . . ?
Cl1 C100 H100 106.8 . . ?
Cl3 C100 H100 106.8 . . ?
Cl6 C101 Cl6 41.3(5) 6 . ?
Cl6 C101 Cl5 111.8(6) 6 . ?
Cl6 C101 Cl5 111.8(6) . . ?
Cl6 C101 Cl7 65.1(4) 6 . ?
Cl6 C101 Cl7 106.0(6) . . ?
Cl5 C101 Cl7 98.4(4) . . ?
Cl6 C101 Cl7 106.0(6) 6 6 ?
Cl6 C101 Cl7 65.1(4) . 6 ?
Cl5 C101 Cl7 98.4(4) . 6 ?
Cl7 C101 Cl7 162.9(9) . 6 ?
Cl6 C101 H101 122.1 6 . ?
Cl6 C101 H101 122.1 . . ?
Cl5 C101 H101 122.1 . . ?
Cl7 C101 H101 86.5 . . ?
Cl7 C101 H101 86.5 6 . ?
Cl8 C102 Cl8 110.3(6) . 6 ?
Cl8 C102 Cl9 108.8(4) . . ?
Cl8 C102 Cl9 108.8(4) 6 . ?
Cl8 C102 H102 109.6 . . ?
Cl8 C102 H102 109.6 6 . ?
Cl9 C102 H102 109.6 . . ?

loop_
_geom_bond_atom_site_label_1
_geom_bond_atom_site_label_2
_geom_bond_distance
_geom_bond_site_symmetry_2
_geom_bond_publ_flag
Zn1 N1 2.074(5) . ?
Zn1 N23 2.087(4) . ?
Zn1 N17 2.087(5) . ?
Zn1 N11 2.100(5) . ?
Zn1 N80 2.145(4) . ?
Cl1 C100 1.735(11) . ?
Cl2 C100 1.678(10) . ?
Cl3 C100 1.730(12) . ?
Cl5 C101 1.775(9) . ?
Cl6 Cl6 1.225(14) 6 ?
Cl6 C101 1.738(9) . ?
Cl7 C101 1.840(6) . ?
Cl8 C102 1.747(7) . ?
Cl9 C102 1.773(11) . ?
N1 C2 1.338(7) . ?
N1 C5 1.361(8) . ?
N11 C7 1.352(7) . ?
N11 C10 1.381(7) . ?
N17 C13 1.372(7) . ?
N17 C16 1.379(8) . ?
N23 C22 1.337(7) . ?
N23 C19 1.361(7) . ?
N32 C31 1.330(7) . ?
N32 C33 1.385(8) . ?
N80 C85B 1.27(3) . ?
N80 C81A 1.310(9) . ?
N80 C85A 1.330(8) . ?
N80 C81B 1.49(5) . ?
N91 C87 1.359(6) 2_656 ?
N91 C87 1.359(6) . ?
N92 C89 1.367(6) . ?
N92 C89 1.367(6) 6 ?
N92 H92 0.88 . ?
C2 C24 1.397(8) . ?
C2 C3 1.455(8) . ?
C3 C4 1.335(9) . ?
C3 H3 0.95 . ?
C4 C5 1.440(8) . ?
C4 H4 0.95 . ?
C5 C6 1.409(9) . ?
C6 C7 1.389(8) . ?
C6 C25 1.523(9) . ?
C7 C8 1.423(9) . ?
C8 C9 1.345(9) . ?
C8 H8 0.95 . ?
C9 C10 1.431(9) . ?
C9 H9 0.95 . ?
C10 C12 1.381(8) . ?
C12 C13 1.384(9) . ?
C12 C38 1.488(7) . ?
C13 C14 1.481(9) . ?
C14 C15 1.288(9) . ?
C14 H14 0.95 . ?
C15 C16 1.459(8) . ?
C15 H15 0.95 . ?
C16 C18 1.383(8) . ?
C18 C19 1.410(8) . ?
C18 C52 1.486(8) . ?
C19 C20 1.422(8) . ?
C20 C21 1.377(8) . ?
C20 H20 0.95 . ?
C21 C22 1.437(9) . ?
C21 H21 0.95 . ?
C22 C24 1.429(8) . ?
C24 C66 1.500(7) . ?
C25 C30 1.373(9) . ?
C25 C26 1.394(9) . ?
C26 C27 1.405(9) . ?
C26 H26 0.95 . ?
C27 C28 1.397(8) . ?
C27 H27 0.95 . ?
C28 C29 1.395(9) . ?
C28 C31 1.456(9) . ?
C29 C30 1.389(9) . ?
C29 H29 0.95 . ?
C30 H30 0.95 . ?
C31 C36 1.412(10) . ?
C33 C34 1.425(10) . ?
C33 C33 1.437(12) 6 ?
C34 C37 1.417(11) . ?
C34 C35 1.422(10) . ?
C35 C36 1.363(10) . ?
C35 H35 0.95 . ?
C36 H36 0.95 . ?
C37 C37 1.359(15) 6 ?
C37 H37 0.95 . ?
C38 C43 1.397(8) . ?
C38 C39 1.397(8) . ?
C39 C40 1.394(9) . ?
C39 H39 0.95 . ?
C40 C41 1.389(9) . ?
C40 C44 1.540(9) . ?
C41 C42 1.381(10) . ?
C41 H41 0.95 . ?
C42 C43 1.415(8) . ?
C42 C48 1.554(10) . ?
C43 H43 0.95 . ?
C44 C47 1.482(14) . ?
C44 C46 1.503(14) . ?
C44 C45 1.517(11) . ?
C45 H45A 0.98 . ?
C45 H45B 0.98 . ?
C45 H45C 0.98 . ?
C46 H46A 0.98 . ?
C46 H46B 0.98 . ?
C46 H46C 0.98 . ?
C47 H47A 0.98 . ?
C47 H47B 0.98 . ?
C47 H47C 0.98 . ?
C48 C50 1.455(10) . ?
C48 C49 1.510(10) . ?
C48 C51 1.562(12) . ?
C49 H49A 0.98 . ?
C49 H49B 0.98 . ?
C49 H49C 0.98 . ?
C50 H50A 0.98 . ?
C50 H50B 0.98 . ?
C50 H50C 0.98 . ?
C51 H51A 0.98 . ?
C51 H51B 0.98 . ?
C51 H51C 0.98 . ?
C52 C53 1.380(9) . ?
C52 C57 1.395(9) . ?
C53 C54 1.374(11) . ?
C53 H53 0.95 . ?
C54 C55 1.393(14) . ?
C54 C58 1.547(13) . ?
C55 C56 1.425(14) . ?
C55 H55 0.95 . ?
C56 C57 1.403(11) . ?
C56 C62 1.545(13) . ?
C57 H57 0.95 . ?
C58 C61 1.449(14) . ?
C58 C59 1.508(16) . ?
C58 C60 1.548(16) . ?
C59 H59A 0.98 . ?
C59 H59B 0.98 . ?
C59 H59C 0.98 . ?
C60 H60A 0.98 . ?
C60 H60B 0.98 . ?
C60 H60C 0.98 . ?
C61 H61A 0.98 . ?
C61 H61B 0.98 . ?
C61 H61C 0.98 . ?
C62 C63 1.467(15) . ?
C62 C64 1.466(18) . ?
C62 C65 1.485(15) . ?
C63 H63A 0.98 . ?
C63 H63B 0.98 . ?
C63 H63C 0.98 . ?
C64 H64A 0.98 . ?
C64 H64B 0.98 . ?
C64 H64C 0.98 . ?
C65 H65A 0.98 . ?
C65 H65B 0.98 . ?
C65 H65C 0.98 . ?
C66 C67 1.390(8) . ?
C66 C71 1.398(9) . ?
C67 C68 1.399(9) . ?
C67 H67 0.95 . ?
C68 C69 1.386(11) . ?
C68 C76 1.539(10) . ?
C69 C70 1.374(11) . ?
C69 H69 0.95 . ?
C70 C71 1.367(9) . ?
C70 C72 1.596(12) . ?
C71 H71 0.95 . ?
C72 C75 1.526(13) . ?
C72 C74 1.590(14) . ?
C72 C73 1.596(16) . ?
C73 H73A 0.98 . ?
C73 H73B 0.98 . ?
C73 H73C 0.98 . ?
C74 H74A 0.98 . ?
C74 H74B 0.98 . ?
C74 H74C 0.98 . ?
C75 H75A 0.98 . ?
C75 H75B 0.98 . ?
C75 H75C 0.98 . ?
C76 C77B 1.40(2) . ?
C76 C79A 1.401(18) . ?
C76 C77A 1.53(2) . ?
C76 C79B 1.63(3) . ?
C76 C78B 1.61(2) . ?
C76 C78A 1.63(2) . ?
C77A H77A 0.98 . ?
C77A H77B 0.98 . ?
C77A H77C 0.98 . ?
C78A H78A 0.98 . ?
C78A H78B 0.98 . ?
C78A H78C 0.98 . ?
C79A H79A 0.98 . ?
C79A H79B 0.98 . ?
C79A H79C 0.98 . ?
C77B H77D 0.98 . ?
C77B H77E 0.98 . ?
C77B H77F 0.98 . ?
C78B H78D 0.98 . ?
C78B H78E 0.98 . ?
C78B H78F 0.98 . ?
C79B H79D 0.98 . ?
C79B H79E 0.98 . ?
C79B H79F 0.98 . ?
C81A C82A 1.388(10) . ?
C81A H81A 0.95 . ?
C82A C83 1.349(9) . ?
C82A H82A 0.95 . ?
C84A C85A 1.400(9) . ?
C84A C83 1.423(9) . ?
C84A H84A 0.95 . ?
C85A H85A 0.95 . ?
C81B C82B 1.50(5) . ?
C81B H81B 0.95 . ?
C82B C83 1.45(5) . ?
C82B H82B 0.95 . ?
C84B C83 1.23(4) . ?
C84B C85B 1.47(4) . ?
C84B H84B 0.95 . ?
C85B H85B 0.95 . ?
C83 C86 1.506(7) . ?
C86 C89 1.402(7) . ?
C86 C87 1.404(7) . ?
C87 C88 1.442(6) . ?
C88 C88 1.363(10) 2_656 ?
C88 H88 0.95 . ?
C89 C90 1.425(8) . ?
C90 C90 1.346(11) 6 ?
C90 H90 0.95 . ?
C10G C10B 1.37(2) . ?
C10G O1 1.87(3) . ?
C10G H10A 0.98 . ?
C10G H10B 0.98 . ?
C10G H10C 0.98 . ?
C10A C10B 1.39 . ?
C10A C10F 1.39 . ?
C10A H10D 0.95 . ?
C10B C10C 1.39 . ?
C10C C10D 1.39 . ?
C10C H10E 0.95 . ?
C10D C10E 1.39 . ?
C10D H10F 0.95 . ?
C10E C10F 1.39 . ?
C10E H10G 0.95 . ?
C10F H10H 0.95 . ?
C20A C20B 1.40(2) . ?
C20A C20B 1.40(2) 2_657 ?
C20A H20A 0.95 . ?
C20B C20C 1.27(2) . ?
C20B H20B 0.95 . ?
C20C C20D 1.478(17) . ?
C20C H20C 0.95 . ?
C20D C20C 1.478(17) 2_657 ?
C20D H20D 0.95 . ?
C30A C30B 1.39 . ?
C30A C30F 1.39 . ?
C30A H30A 0.95 . ?
C30B C30C 1.39 . ?
C30B H30B 0.95 . ?
C30C C30D 1.39 . ?
C30C H30C 0.95 . ?
C30D C30E 1.39 . ?
C30D H30D 0.95 . ?
C30E C30F 1.39 . ?
C30E H30E 0.95 . ?
C30F H30F 0.95 . ?
C100 H100 1 . ?
C101 Cl6 1.738(9) 6 ?
C101 Cl7 1.840(6) 6 ?
C101 H101 1 . ?
C102 Cl8 1.747(7) 6 ?
C102 H102 1 . ?

loop_
_geom_torsion_atom_site_label_1
_geom_torsion_atom_site_label_2
_geom_torsion_atom_site_label_3
_geom_torsion_atom_site_label_4
_geom_torsion
_geom_torsion_site_symmetry_1
_geom_torsion_site_symmetry_2
_geom_torsion_site_symmetry_3
_geom_torsion_site_symmetry_4
_geom_torsion_publ_flag
N23 Zn1 N1 C2 -19.1(4) . . . . ?
N17 Zn1 N1 C2 -99.5(8) . . . . ?
N11 Zn1 N1 C2 177.7(4) . . . . ?
N80 Zn1 N1 C2 77.2(4) . . . . ?
N23 Zn1 N1 C5 172.6(4) . . . . ?
N17 Zn1 N1 C5 92.1(8) . . . . ?
N11 Zn1 N1 C5 9.4(4) . . . . ?
N80 Zn1 N1 C5 -91.2(4) . . . . ?
N1 Zn1 N11 C7 -6.7(5) . . . . ?
N23 Zn1 N11 C7 -88.4(7) . . . . ?
N17 Zn1 N11 C7 -170.8(5) . . . . ?
N80 Zn1 N11 C7 90.5(5) . . . . ?
N1 Zn1 N11 C10 179.0(4) . . . . ?
N23 Zn1 N11 C10 97.3(7) . . . . ?
N17 Zn1 N11 C10 14.9(4) . . . . ?
N80 Zn1 N11 C10 -83.8(4) . . . . ?
N1 Zn1 N17 C13 -97.9(7) . . . . ?
N23 Zn1 N17 C13 -178.3(4) . . . . ?
N11 Zn1 N17 C13 -15.2(4) . . . . ?
N80 Zn1 N17 C13 85.4(4) . . . . ?
N1 Zn1 N17 C16 84.0(8) . . . . ?
N23 Zn1 N17 C16 3.6(4) . . . . ?
N11 Zn1 N17 C16 166.8(4) . . . . ?
N80 Zn1 N17 C16 -92.6(4) . . . . ?
N1 Zn1 N23 C22 19.0(4) . . . . ?
N17 Zn1 N23 C22 -176.8(4) . . . . ?
N11 Zn1 N23 C22 100.8(7) . . . . ?
N80 Zn1 N23 C22 -78.1(4) . . . . ?
N1 Zn1 N23 C19 -169.6(4) . . . . ?
N17 Zn1 N23 C19 -5.4(4) . . . . ?
N11 Zn1 N23 C19 -87.8(7) . . . . ?
N80 Zn1 N23 C19 93.3(4) . . . . ?
N1 Zn1 N80 C85B 77(2) . . . . ?
N23 Zn1 N80 C85B 166(2) . . . . ?
N17 Zn1 N80 C85B -104(2) . . . . ?
N11 Zn1 N80 C85B -14(2) . . . . ?
N1 Zn1 N80 C81A -45.5(6) . . . . ?
N23 Zn1 N80 C81A 43.8(6) . . . . ?
N17 Zn1 N80 C81A 133.6(6) . . . . ?
N11 Zn1 N80 C81A -135.9(6) . . . . ?
N1 Zn1 N80 C85A 135.8(5) . . . . ?
N23 Zn1 N80 C85A -135.0(5) . . . . ?
N17 Zn1 N80 C85A -45.1(5) . . . . ?
N11 Zn1 N80 C85A 45.4(5) . . . . ?
N1 Zn1 N80 C81B -96.4(16) . . . . ?
N23 Zn1 N80 C81B -7.2(16) . . . . ?
N17 Zn1 N80 C81B 82.6(16) . . . . ?
N11 Zn1 N80 C81B 173.2(16) . . . . ?
C5 N1 C2 C24 -177.4(5) . . . . ?
Zn1 N1 C2 C24 12.5(8) . . . . ?
C5 N1 C2 C3 -0.7(6) . . . . ?
Zn1 N1 C2 C3 -170.8(4) . . . . ?
N1 C2 C3 C4 0.3(7) . . . . ?
C24 C2 C3 C4 177.2(6) . . . . ?
C2 C3 C4 C5 0.2(7) . . . . ?
C2 N1 C5 C6 -179.3(5) . . . . ?
Zn1 N1 C5 C6 -9.3(8) . . . . ?
C2 N1 C5 C4 0.8(6) . . . . ?
Zn1 N1 C5 C4 170.9(4) . . . . ?
C3 C4 C5 N1 -0.6(7) . . . . ?
C3 C4 C5 C6 179.5(6) . . . . ?
N1 C5 C6 C7 2.7(10) . . . . ?
C4 C5 C6 C7 -177.4(6) . . . . ?
N1 C5 C6 C25 -177.8(5) . . . . ?
C4 C5 C6 C25 2.1(9) . . . . ?
C10 N11 C7 C6 178.5(5) . . . . ?
Zn1 N11 C7 C6 3.3(8) . . . . ?
C10 N11 C7 C8 -1.0(6) . . . . ?
Zn1 N11 C7 C8 -176.1(4) . . . . ?
C5 C6 C7 N11 0.5(10) . . . . ?
C25 C6 C7 N11 -179.0(5) . . . . ?
C5 C6 C7 C8 179.8(6) . . . . ?
C25 C6 C7 C8 0.3(9) . . . . ?
N11 C7 C8 C9 0.8(8) . . . . ?
C6 C7 C8 C9 -178.7(6) . . . . ?
C7 C8 C9 C10 -0.2(8) . . . . ?
C7 N11 C10 C12 177.0(5) . . . . ?
Zn1 N11 C10 C12 -7.8(8) . . . . ?
C7 N11 C10 C9 0.8(6) . . . . ?
Zn1 N11 C10 C9 176.0(4) . . . . ?
C8 C9 C10 N11 -0.4(7) . . . . ?
C8 C9 C10 C12 -176.4(6) . . . . ?
N11 C10 C12 C13 -5.3(9) . . . . ?
C9 C10 C12 C13 170.1(6) . . . . ?
N11 C10 C12 C38 177.6(5) . . . . ?
C9 C10 C12 C38 -7.0(8) . . . . ?
C16 N17 C13 C12 -172.4(5) . . . . ?
Zn1 N17 C13 C12 9.3(8) . . . . ?
C16 N17 C13 C14 0.0(6) . . . . ?
Zn1 N17 C13 C14 -178.2(4) . . . . ?
C10 C12 C13 N17 4.5(9) . . . . ?
C38 C12 C13 N17 -178.3(5) . . . . ?
C10 C12 C13 C14 -166.6(6) . . . . ?
C38 C12 C13 C14 10.6(8) . . . . ?
N17 C13 C14 C15 1.2(7) . . . . ?
C12 C13 C14 C15 174.0(6) . . . . ?
C13 C14 C15 C16 -2.0(8) . . . . ?
C13 N17 C16 C18 176.7(5) . . . . ?
Zn1 N17 C16 C18 -5.1(8) . . . . ?
C13 N17 C16 C15 -1.1(6) . . . . ?
Zn1 N17 C16 C15 177.1(4) . . . . ?
C14 C15 C16 N17 2.0(8) . . . . ?
C14 C15 C16 C18 -175.8(7) . . . . ?
N17 C16 C18 C19 6.9(10) . . . . ?
C15 C16 C18 C19 -175.8(6) . . . . ?
N17 C16 C18 C52 -172.6(5) . . . . ?
C15 C16 C18 C52 4.7(10) . . . . ?
C22 N23 C19 C18 -178.8(5) . . . . ?
Zn1 N23 C19 C18 8.8(8) . . . . ?
C22 N23 C19 C20 1.2(6) . . . . ?
Zn1 N23 C19 C20 -171.3(4) . . . . ?
C16 C18 C19 N23 -8.9(10) . . . . ?
C52 C18 C19 N23 170.6(5) . . . . ?
C16 C18 C19 C20 171.1(6) . . . . ?
C52 C18 C19 C20 -9.4(8) . . . . ?
N23 C19 C20 C21 -0.2(6) . . . . ?
C18 C19 C20 C21 179.7(5) . . . . ?
C19 C20 C21 C22 -0.8(6) . . . . ?
C19 N23 C22 C24 174.5(5) . . . . ?
Zn1 N23 C22 C24 -12.8(7) . . . . ?
C19 N23 C22 C21 -1.7(6) . . . . ?
Zn1 N23 C22 C21 171.0(4) . . . . ?
C20 C21 C22 N23 1.5(6) . . . . ?
C20 C21 C22 C24 -174.9(5) . . . . ?
N1 C2 C24 C22 2.4(9) . . . . ?
C3 C2 C24 C22 -174.0(5) . . . . ?
N1 C2 C24 C66 178.6(5) . . . . ?
C3 C2 C24 C66 2.3(8) . . . . ?
N23 C22 C24 C2 -2.0(8) . . . . ?
C21 C22 C24 C2 173.7(5) . . . . ?
N23 C22 C24 C66 -178.5(5) . . . . ?
C21 C22 C24 C66 -2.7(8) . . . . ?
C7 C6 C25 C30 83.7(8) . . . . ?
C5 C6 C25 C30 -95.9(7) . . . . ?
C7 C6 C25 C26 -97.3(7) . . . . ?
C5 C6 C25 C26 83.1(7) . . . . ?
C30 C25 C26 C27 -2.1(9) . . . . ?
C6 C25 C26 C27 178.9(6) . . . . ?
C25 C26 C27 C28 2.2(10) . . . . ?
C26 C27 C28 C29 -1.5(10) . . . . ?
C26 C27 C28 C31 -179.7(6) . . . . ?
C27 C28 C29 C30 0.6(10) . . . . ?
C31 C28 C29 C30 178.8(6) . . . . ?
C26 C25 C30 C29 1.2(10) . . . . ?
C6 C25 C30 C29 -179.8(6) . . . . ?
C28 C29 C30 C25 -0.5(10) . . . . ?
C33 N32 C31 C36 -1.1(12) . . . . ?
C33 N32 C31 C28 -179.2(7) . . . . ?
C29 C28 C31 N32 34.2(10) . . . . ?
C27 C28 C31 N32 -147.7(7) . . . . ?
C29 C28 C31 C36 -144.0(8) . . . . ?
C27 C28 C31 C36 34.1(11) . . . . ?
C31 N32 C33 C34 1.0(13) . . . . ?
C31 N32 C33 C33 179.4(5) . . . 6 ?
N32 C33 C34 C37 -177.9(10) . . . . ?
C33 C33 C34 C37 3.6(14) 6 . . . ?
N32 C33 C34 C35 -1.1(16) . . . . ?
C33 C33 C34 C35 -179.5(7) 6 . . . ?
C37 C34 C35 C36 178.1(11) . . . . ?
C33 C34 C35 C36 1.3(16) . . . . ?
C34 C35 C36 C31 -1.4(15) . . . . ?
N32 C31 C36 C35 1.3(14) . . . . ?
C28 C31 C36 C35 179.5(8) . . . . ?
C35 C34 C37 C37 179.6(8) . . . 6 ?
C33 C34 C37 C37 -3.7(14) . . . 6 ?
C10 C12 C38 C43 69.7(7) . . . . ?
C13 C12 C38 C43 -107.7(7) . . . . ?
C10 C12 C38 C39 -107.9(7) . . . . ?
C13 C12 C38 C39 74.7(7) . . . . ?
C43 C38 C39 C40 0.0(10) . . . . ?
C12 C38 C39 C40 177.7(6) . . . . ?
C38 C39 C40 C41 0.0(10) . . . . ?
C38 C39 C40 C44 -178.2(7) . . . . ?
C39 C40 C41 C42 0.1(11) . . . . ?
C44 C40 C41 C42 178.3(7) . . . . ?
C40 C41 C42 C43 -0.2(11) . . . . ?
C40 C41 C42 C48 179.6(7) . . . . ?
C39 C38 C43 C42 -0.1(10) . . . . ?
C12 C38 C43 C42 -177.8(6) . . . . ?
C41 C42 C43 C38 0.2(11) . . . . ?
C48 C42 C43 C38 -179.6(7) . . . . ?
C41 C40 C44 C47 34.2(14) . . . . ?
C39 C40 C44 C47 -147.6(12) . . . . ?
C41 C40 C44 C46 -89.0(10) . . . . ?
C39 C40 C44 C46 89.1(10) . . . . ?
C41 C40 C44 C45 156.6(8) . . . . ?
C39 C40 C44 C45 -25.2(11) . . . . ?
C41 C42 C48 C50 -125.3(9) . . . . ?
C43 C42 C48 C50 54.4(10) . . . . ?
C41 C42 C48 C49 0.6(12) . . . . ?
C43 C42 C48 C49 -179.7(8) . . . . ?
C41 C42 C48 C51 118.1(8) . . . . ?
C43 C42 C48 C51 -62.1(8) . . . . ?
C16 C18 C52 C53 -55.8(8) . . . . ?
C19 C18 C52 C53 124.6(7) . . . . ?
C16 C18 C52 C57 120.9(7) . . . . ?
C19 C18 C52 C57 -58.7(8) . . . . ?
C57 C52 C53 C54 -3.2(11) . . . . ?
C18 C52 C53 C54 173.5(7) . . . . ?
C52 C53 C54 C55 3.6(13) . . . . ?
C52 C53 C54 C58 -177.2(8) . . . . ?
C53 C54 C55 C56 -3.3(15) . . . . ?
C58 C54 C55 C56 177.5(9) . . . . ?
C54 C55 C56 C57 2.7(16) . . . . ?
C54 C55 C56 C62 177.3(10) . . . . ?
C53 C52 C57 C56 2.4(11) . . . . ?
C18 C52 C57 C56 -174.5(7) . . . . ?
C55 C56 C57 C52 -2.1(14) . . . . ?
C62 C56 C57 C52 -177.1(8) . . . . ?
C53 C54 C58 C61 114.5(14) . . . . ?
C55 C54 C58 C61 -66.4(16) . . . . ?
C53 C54 C58 C59 -4.4(16) . . . . ?
C55 C54 C58 C59 174.7(13) . . . . ?
C53 C54 C58 C60 -127.2(11) . . . . ?
C55 C54 C58 C60 51.9(14) . . . . ?
C57 C56 C62 C63 -172.2(13) . . . . ?
C55 C56 C62 C63 13.3(18) . . . . ?
C57 C56 C62 C64 -70.7(13) . . . . ?
C55 C56 C62 C64 114.8(13) . . . . ?
C57 C56 C62 C65 50.7(16) . . . . ?
C55 C56 C62 C65 -123.8(14) . . . . ?
C2 C24 C66 C67 -77.8(7) . . . . ?
C22 C24 C66 C67 98.7(7) . . . . ?
C2 C24 C66 C71 103.2(7) . . . . ?
C22 C24 C66 C71 -80.3(7) . . . . ?
C71 C66 C67 C68 -2.1(10) . . . . ?
C24 C66 C67 C68 178.9(6) . . . . ?
C66 C67 C68 C69 1.2(10) . . . . ?
C66 C67 C68 C76 179.8(6) . . . . ?
C67 C68 C69 C70 -1.0(12) . . . . ?
C76 C68 C69 C70 -179.5(7) . . . . ?
C68 C69 C70 C71 1.7(13) . . . . ?
C68 C69 C70 C72 174.8(8) . . . . ?
C69 C70 C71 C66 -2.6(12) . . . . ?
C72 C70 C71 C66 -176.1(7) . . . . ?
C67 C66 C71 C70 2.8(10) . . . . ?
C24 C66 C71 C70 -178.2(7) . . . . ?
C71 C70 C72 C75 -44.3(14) . . . . ?
C69 C70 C72 C75 142.3(12) . . . . ?
C71 C70 C72 C74 -157.5(8) . . . . ?
C69 C70 C72 C74 29.2(12) . . . . ?
C71 C70 C72 C73 85.6(10) . . . . ?
C69 C70 C72 C73 -87.7(11) . . . . ?
C69 C68 C76 C77B 55.2(16) . . . . ?
C67 C68 C76 C77B -123.3(14) . . . . ?
C69 C68 C76 C79A -123.4(16) . . . . ?
C67 C68 C76 C79A 58.1(17) . . . . ?
C69 C68 C76 C77A 103.3(12) . . . . ?
C67 C68 C76 C77A -75.2(12) . . . . ?
C69 C68 C76 C79B -179.5(12) . . . . ?
C67 C68 C76 C79B 2.0(15) . . . . ?
C69 C68 C76 C78B -72.3(14) . . . . ?
C67 C68 C76 C78B 109.2(13) . . . . ?
C69 C68 C76 C78A -8.0(13) . . . . ?
C67 C68 C76 C78A 173.5(11) . . . . ?
C85B N80 C81A C82A 46.0(19) . . . . ?
C85A N80 C81A C82A 1.1(13) . . . . ?
C81B N80 C81A C82A -81(2) . . . . ?
Zn1 N80 C81A C82A -177.7(8) . . . . ?
N80 C81A C82A C83 -0.1(16) . . . . ?
C85B N80 C85A C84A -70(2) . . . . ?
C81A N80 C85A C84A -1.7(11) . . . . ?
C81B N80 C85A C84A 43.4(18) . . . . ?
Zn1 N80 C85A C84A 177.1(6) . . . . ?
C83 C84A C85A N80 1.4(11) . . . . ?
C85B N80 C81B C82B 2(4) . . . . ?
C81A N80 C81B C82B 65(3) . . . . ?
C85A N80 C81B C82B -49(3) . . . . ?
Zn1 N80 C81B C82B 176(2) . . . . ?
N80 C81B C82B C83 11(4) . . . . ?
C81A N80 C85B C84B -44(3) . . . . ?
C85A N80 C85B C84B 80(3) . . . . ?
C81B N80 C85B C84B -6(4) . . . . ?
Zn1 N80 C85B C84B -179(2) . . . . ?
C83 C84B C85B N80 -7(5) . . . . ?
C85B C84B C83 C82A 52(3) . . . . ?
C85B C84B C83 C84A -69(3) . . . . ?
C85B C84B C83 C82B 23(4) . . . . ?
C85B C84B C83 C86 -176(2) . . . . ?
C81A C82A C83 C84B -50.3(18) . . . . ?
C81A C82A C83 C84A -0.3(13) . . . . ?
C81A C82A C83 C82B 89(3) . . . . ?
C81A C82A C83 C86 179.2(8) . . . . ?
C85A C84A C83 C84B 72.2(18) . . . . ?
C85A C84A C83 C82A -0.3(11) . . . . ?
C85A C84A C83 C82B -43(2) . . . . ?
C85A C84A C83 C86 -179.8(6) . . . . ?
C81B C82B C83 C84B -25(4) . . . . ?
C81B C82B C83 C82A -75(4) . . . . ?
C81B C82B C83 C84A 34(3) . . . . ?
C81B C82B C83 C86 173(2) . . . . ?
C84B C83 C86 C89 -57.1(19) . . . . ?
C82A C83 C86 C89 60.0(9) . . . . ?
C84A C83 C86 C89 -120.6(7) . . . . ?
C82B C83 C86 C89 104.8(18) . . . . ?
C84B C83 C86 C87 125.2(18) . . . . ?
C82A C83 C86 C87 -117.7(8) . . . . ?
C84A C83 C86 C87 61.8(8) . . . . ?
C82B C83 C86 C87 -72.9(19) . . . . ?
C87 N91 C87 C86 178.2(7) 2_656 . . . ?
C87 N91 C87 C88 -0.1(3) 2_656 . . . ?
C89 C86 C87 N91 2.7(10) . . . . ?
C83 C86 C87 N91 -179.9(5) . . . . ?
C89 C86 C87 C88 -179.3(6) . . . . ?
C83 C86 C87 C88 -1.9(9) . . . . ?
N91 C87 C88 C88 0.3(9) . . . 2_656 ?
C86 C87 C88 C88 -178.0(7) . . . 2_656 ?
C89 N92 C89 C86 -179.3(4) 6 . . . ?
C89 N92 C89 C90 -3.5(10) 6 . . . ?
C87 C86 C89 N92 -2.1(11) . . . . ?
C83 C86 C89 N92 -179.5(6) . . . . ?
C87 C86 C89 C90 -177.2(7) . . . . ?
C83 C86 C89 C90 5.4(10) . . . . ?
N92 C89 C90 C90 2.2(6) . . . 6 ?
C86 C89 C90 C90 177.9(6) . . . 6 ?
O1 C10G C10B C10A 1.5(10) . . . . ?
O1 C10G C10B C10C -178.5(10) . . . . ?
C10F C10A C10B C10G 179.9(3) . . . . ?
C10F C10A C10B C10C 0 . . . . ?
C10G C10B C10C C10D -179.9(3) . . . . ?
C10A C10B C10C C10D 0 . . . . ?
C10B C10C C10D C10E 0 . . . . ?
C10C C10D C10E C10F 0 . . . . ?
C10D C10E C10F C10A 0 . . . . ?
C10B C10A C10F C10E 0 . . . . ?
C20B C20A C20B C20C 0.2(10) 2_657 . . . ?
C20A C20B C20C C20D -0.3(19) . . . . ?
C20B C20C C20D C20C 0.2(9) . . . 2_657 ?
C30F C30A C30B C30C 0 . . . . ?
C30A C30B C30C C30D 0 . . . . ?
C30B C30C C30D C30E 0 . . . . ?
C30C C30D C30E C30F 0 . . . . ?
C30D C30E C30F C30A 0 . . . . ?
C30B C30A C30F C30E 0 . . . . ?
Cl6 Cl6 C101 Cl5 98.7(3) 6 . . . ?
Cl6 Cl6 C101 Cl7 -7.6(4) 6 . . . ?
Cl6 Cl6 C101 Cl7 -172.0(5) 6 . . 6 ?
